data_4340614
loop_
_publ_author_name
'Halter, Dominik P.'
'La Pierre, Henry S.'
'Heinemann, Frank W.'
'Meyer, Karsten'

_publ_section_title
;
 Uranium(IV) Halide (F(-), Cl(-), Br(-), and I(-)) Monoarene Complexes.
;
_journal_issue 16
_journal_name_full 'Inorganic chemistry'
_journal_page_first 8418
_journal_page_last 8424
_journal_paper_doi 10.1021/ic501011p
_journal_volume 53
_journal_year 2014
_chemical_formula_moiety 'C63 H75 F O3 U'
_chemical_formula_sum 'C63 H75 F O3 U'
_chemical_formula_weight 1137.26
_chemical_name_systematic
;
 ?
;
_space_group_crystal_system triclinic
_space_group_IT_number 2
_space_group_name_Hall '-P 1'
_space_group_name_H-M_alt 'P -1'
_symmetry_space_group_name_Hall '-P 1'
_symmetry_space_group_name_H-M 'P -1'
_atom_sites_solution_hydrogens geom
_audit_creation_method SHELXL-2013
_cell_angle_alpha 89.898(2)
_cell_angle_beta 87.804(2)
_cell_angle_gamma 88.879(2)
_cell_formula_units_Z 4
_cell_length_a 11.6837(10)
_cell_length_b 16.2568(14)
_cell_length_c 26.190(2)
_cell_measurement_reflns_used 9235
_cell_measurement_temperature 100(2)
_cell_measurement_theta_max 29.75
_cell_measurement_theta_min 2.71
_cell_volume 4969.9(7)
_computing_cell_refinement 'Bruker SAINT'
_computing_data_collection 'Bruker APEX2'
_computing_data_reduction 'Bruker SAINT'
_computing_molecular_graphics 'SHELXTL 6.12 (Bruker AXS, 2002)'
_computing_publication_material 'SHELXTL 6.12 (Bruker AXS, 2002)'
_computing_structure_refinement 'SHELXL-2013 (Sheldrick, 2013)'
_computing_structure_solution 'SHELXTL 6.12 (Bruker AXS, 2002)'
_diffrn_ambient_temperature 100(2)
_diffrn_detector_area_resol_mean 83.33
_diffrn_measured_fraction_theta_full 0.996
_diffrn_measured_fraction_theta_max 0.996
_diffrn_measurement_device_type 'Bruker Kappa APEX II CCD area detector'
_diffrn_measurement_method 'phi and omega scans'
_diffrn_radiation_monochromator 'Quazar focussing montel optics'
_diffrn_radiation_source 'ImuS micro-focus tube'
_diffrn_radiation_type MoK\a
_diffrn_radiation_wavelength 0.71073
_diffrn_reflns_av_R_equivalents 0.0368
_diffrn_reflns_av_unetI/netI 0.0339
_diffrn_reflns_Laue_measured_fraction_full 0.996
_diffrn_reflns_Laue_measured_fraction_max 0.996
_diffrn_reflns_limit_h_max 14
_diffrn_reflns_limit_h_min -14
_diffrn_reflns_limit_k_max 20
_diffrn_reflns_limit_k_min -18
_diffrn_reflns_limit_l_max 33
_diffrn_reflns_limit_l_min -30
_diffrn_reflns_number 84367
_diffrn_reflns_point_group_measured_fraction_full 0.996
_diffrn_reflns_point_group_measured_fraction_max 0.996
_diffrn_reflns_theta_full 25.242
_diffrn_reflns_theta_max 27.000
_diffrn_reflns_theta_min 1.937
_exptl_absorpt_coefficient_mu 3.318
_exptl_absorpt_correction_T_max 0.746
_exptl_absorpt_correction_T_min 0.660
_exptl_absorpt_correction_type multi-scan
_exptl_absorpt_process_details 'SADABS, Bruker-AXS, 2009'
_exptl_crystal_colour green
_exptl_crystal_density_diffrn 1.520
_exptl_crystal_description block
_exptl_crystal_F_000 2312
_exptl_crystal_size_max 0.180
_exptl_crystal_size_mid 0.160
_exptl_crystal_size_min 0.120
_refine_diff_density_max 7.990
_refine_diff_density_min -2.323
_refine_diff_density_rms 0.142
_refine_ls_extinction_method none
_refine_ls_goodness_of_fit_ref 1.066
_refine_ls_hydrogen_treatment constr
_refine_ls_matrix_type full
_refine_ls_number_parameters 1237
_refine_ls_number_reflns 21609
_refine_ls_number_restraints 0
_refine_ls_restrained_S_all 1.066
_refine_ls_R_factor_all 0.0441
_refine_ls_R_factor_gt 0.0388
_refine_ls_shift/su_max 0.002
_refine_ls_shift/su_mean 0.000
_refine_ls_structure_factor_coef Fsqd
_refine_ls_weighting_details 'w=1/[\s^2^(Fo^2^)+(0.0355P)^2^+31.0801P] where P=(Fo^2^+2Fc^2^)/3'
_refine_ls_weighting_scheme calc
_refine_ls_wR_factor_gt 0.0954
_refine_ls_wR_factor_ref 0.0981
_reflns_Friedel_coverage 0.000
_reflns_number_gt 19331
_reflns_number_total 21609
_reflns_threshold_expression 'I > 2\s(I)'
_cod_data_source_file ic501011p_si_002.cif
_cod_data_source_block dh1402
_cod_depositor_comments 'Adding full bibliography for 4340613--4340617.cif.'
_cod_database_code 4340614
_shelx_space_group_comment
;
The symmetry employed for this shelxl refinement is uniquely defined
by the following loop, which should always be used as a source of
symmetry information in preference to the above space-group names.
They are only intended as comments.
;
_shelx_estimated_absorpt_t_min 0.587
_shelx_estimated_absorpt_t_max 0.692
_shelxl_version_number 2013-4

loop_
_space_group_symop_operation_xyz
'x, y, z'
'-x, -y, -z'

loop_
_atom_site_label
_atom_site_type_symbol
_atom_site_fract_x
_atom_site_fract_y
_atom_site_fract_z
_atom_site_U_iso_or_equiv
_atom_site_adp_type
_atom_site_occupancy
_atom_site_site_symmetry_order
_atom_site_calc_flag
_atom_site_refinement_flags_posn
_atom_site_refinement_flags_adp
U1 U 1.00145(2) 0.23522(2) 0.07878(2) 0.01109(5) Uani 1 1 d . .
O1 O 0.9771(3) 0.3520(2) 0.11540(13) 0.0183(7) Uani 1 1 d . .
O2 O 1.0527(3) 0.2316(2) -0.00102(12) 0.0173(6) Uani 1 1 d . .
O3 O 0.9523(3) 0.12678(19) 0.12048(12) 0.0171(6) Uani 1 1 d . .
F1 F 0.8336(2) 0.24522(16) 0.05578(10) 0.0169(5) Uani 1 1 d . .
C1 C 1.1993(4) 0.2962(3) 0.13318(17) 0.0171(9) Uani 1 1 d . .
C2 C 1.2340(4) 0.2941(3) 0.08087(18) 0.0166(9) Uani 1 1 d . .
C3 C 1.2467(4) 0.2182(3) 0.05556(18) 0.0174(9) Uani 1 1 d . .
C4 C 1.2146(4) 0.1452(3) 0.08053(18) 0.0181(9) Uani 1 1 d . .
C5 C 1.1827(4) 0.1471(3) 0.13275(18) 0.0175(9) Uani 1 1 d . .
C6 C 1.1719(4) 0.2230(3) 0.15871(17) 0.0178(9) Uani 1 1 d . .
C7 C 1.2535(4) 0.3733(3) 0.0512(2) 0.0261(11) Uani 1 1 d . .
H7A H 1.3333 0.3897 0.0540 0.039 Uiso 1 1 calc R U
H7B H 1.2024 0.4168 0.0652 0.039 Uiso 1 1 calc R U
H7C H 1.2375 0.3644 0.0152 0.039 Uiso 1 1 calc R U
C8 C 1.2103(5) 0.0659(3) 0.0507(2) 0.0294(12) Uani 1 1 d . .
H8A H 1.1947 0.0783 0.0150 0.044 Uiso 1 1 calc R U
H8B H 1.1495 0.0315 0.0654 0.044 Uiso 1 1 calc R U
H8C H 1.2841 0.0364 0.0523 0.044 Uiso 1 1 calc R U
C9 C 1.1284(4) 0.2242(4) 0.21393(18) 0.0261(11) Uani 1 1 d . .
H9A H 1.1916 0.2109 0.2362 0.039 Uiso 1 1 calc R U
H9B H 1.0682 0.1835 0.2189 0.039 Uiso 1 1 calc R U
H9C H 1.0971 0.2791 0.2224 0.039 Uiso 1 1 calc R U
C10 C 1.2005(4) 0.3759(3) 0.1627(2) 0.0229(10) Uani 1 1 d . .
H10N H 1.2550 0.4124 0.1444 0.027 Uiso 1 1 calc R U
H10O H 1.2333 0.3632 0.1962 0.027 Uiso 1 1 calc R U
C11 C 1.0902(4) 0.4261(3) 0.17338(17) 0.0181(9) Uani 1 1 d . .
C12 C 0.9856(4) 0.4153(3) 0.14946(17) 0.0165(9) Uani 1 1 d . .
C13 C 0.8925(4) 0.4701(3) 0.16052(18) 0.0188(9) Uani 1 1 d . .
C14 C 0.9068(4) 0.5310(3) 0.19704(17) 0.0189(9) Uani 1 1 d . .
H14 H 0.8442 0.5674 0.2052 0.023 Uiso 1 1 calc R U
C15 C 1.0092(4) 0.5411(3) 0.22229(18) 0.0205(10) Uani 1 1 d . .
C16 C 1.0997(4) 0.4883(3) 0.21007(18) 0.0201(10) Uani 1 1 d . .
H16 H 1.1699 0.4940 0.2268 0.024 Uiso 1 1 calc R U
C17 C 0.7786(4) 0.4663(3) 0.13324(17) 0.0168(9) Uani 1 1 d . .
C18 C 0.6032(4) 0.3829(3) 0.11529(19) 0.0205(10) Uani 1 1 d . .
H18 H 0.5651 0.3293 0.1221 0.025 Uiso 1 1 calc R U
C19 C 0.6852(4) 0.4749(3) 0.04684(18) 0.0205(10) Uani 1 1 d . .
H19 H 0.7009 0.4811 0.0092 0.025 Uiso 1 1 calc R U
C20 C 0.5821(4) 0.5353(3) 0.12345(19) 0.0218(10) Uani 1 1 d . .
H20 H 0.5314 0.5817 0.1363 0.026 Uiso 1 1 calc R U
C21 C 0.7165(4) 0.3846(3) 0.14386(18) 0.0168(9) Uani 1 1 d . .
H21A H 0.7666 0.3378 0.1325 0.020 Uiso 1 1 calc R U
H21B H 0.7000 0.3787 0.1810 0.020 Uiso 1 1 calc R U
C22 C 0.6962(4) 0.5367(3) 0.15084(18) 0.0197(9) Uani 1 1 d . .
H22A H 0.6806 0.5321 0.1881 0.024 Uiso 1 1 calc R U
H22B H 0.7334 0.5900 0.1441 0.024 Uiso 1 1 calc R U
C23 C 0.6281(4) 0.3920(3) 0.05758(18) 0.0189(9) Uani 1 1 d . .
H23A H 0.5557 0.3893 0.0392 0.023 Uiso 1 1 calc R U
H23B H 0.6794 0.3465 0.0452 0.023 Uiso 1 1 calc R U
C24 C 0.6058(5) 0.5453(3) 0.06591(19) 0.0234(10) Uani 1 1 d . .
H24A H 0.5329 0.5442 0.0479 0.028 Uiso 1 1 calc R U
H24B H 0.6423 0.5987 0.0588 0.028 Uiso 1 1 calc R U
C25 C 0.7992(4) 0.4771(3) 0.07470(17) 0.0173(9) Uani 1 1 d . .
H25A H 0.8368 0.5302 0.0677 0.021 Uiso 1 1 calc R U
H25B H 0.8510 0.4325 0.0615 0.021 Uiso 1 1 calc R U
C26 C 0.5232(4) 0.4536(3) 0.13420(19) 0.0228(10) Uani 1 1 d . .
H26A H 0.4501 0.4521 0.1163 0.027 Uiso 1 1 calc R U
H26B H 0.5060 0.4477 0.1713 0.027 Uiso 1 1 calc R U
C27 C 1.0176(5) 0.6069(3) 0.26285(19) 0.0254(11) Uani 1 1 d . .
H27A H 1.0199 0.5810 0.2966 0.038 Uiso 1 1 calc R U
H27B H 0.9509 0.6442 0.2618 0.038 Uiso 1 1 calc R U
H27C H 1.0877 0.6381 0.2564 0.038 Uiso 1 1 calc R U
C28 C 1.3041(4) 0.2148(3) 0.00283(18) 0.0236(10) Uani 1 1 d . .
H28A H 1.3424 0.1601 -0.0006 0.028 Uiso 1 1 calc R U
H28B H 1.3654 0.2560 0.0021 0.028 Uiso 1 1 calc R U
C29 C 1.2356(4) 0.2284(3) -0.04491(17) 0.0179(9) Uani 1 1 d . .
C30 C 1.1156(4) 0.2350(3) -0.04584(17) 0.0162(9) Uani 1 1 d . .
C31 C 1.0620(4) 0.2451(3) -0.09333(17) 0.0150(8) Uani 1 1 d . .
C32 C 1.1335(4) 0.2500(3) -0.13728(17) 0.0170(9) Uani 1 1 d . .
H32 H 1.0987 0.2578 -0.1692 0.020 Uiso 1 1 calc R U
C33 C 1.2523(4) 0.2443(3) -0.13711(17) 0.0169(9) Uani 1 1 d . .
C34 C 1.3020(4) 0.2334(3) -0.09037(17) 0.0164(9) Uani 1 1 d . .
H34 H 1.3830 0.2292 -0.0891 0.020 Uiso 1 1 calc R U
C35 C 0.9306(4) 0.2493(3) -0.09800(16) 0.0141(8) Uani 1 1 d . .
C36 C 0.7677(4) 0.2642(3) -0.16003(18) 0.0209(10) Uani 1 1 d . .
H36 H 0.7504 0.2711 -0.1969 0.025 Uiso 1 1 calc R U
C37 C 0.7446(4) 0.3259(3) -0.07360(18) 0.0210(10) Uani 1 1 d . .
H37 H 0.7109 0.3731 -0.0533 0.025 Uiso 1 1 calc R U
C38 C 0.7444(4) 0.1725(3) -0.08381(19) 0.0210(10) Uani 1 1 d . .
H38 H 0.7103 0.1203 -0.0705 0.025 Uiso 1 1 calc R U
C39 C 0.8983(4) 0.2608(3) -0.15457(17) 0.0183(9) Uani 1 1 d . .
H39A H 0.9317 0.3124 -0.1680 0.022 Uiso 1 1 calc R U
H39B H 0.9315 0.2146 -0.1752 0.022 Uiso 1 1 calc R U
C40 C 0.8763(4) 0.1688(3) -0.07839(18) 0.0177(9) Uani 1 1 d . .
H40A H 0.8940 0.1604 -0.0421 0.021 Uiso 1 1 calc R U
H40B H 0.9093 0.1217 -0.0982 0.021 Uiso 1 1 calc R U
C41 C 0.7166(4) 0.3371(3) -0.12978(19) 0.0252(11) Uani 1 1 d . .
H41A H 0.6325 0.3399 -0.1333 0.030 Uiso 1 1 calc R U
H41B H 0.7492 0.3891 -0.1431 0.030 Uiso 1 1 calc R U
C42 C 0.6942(4) 0.2454(3) -0.05312(18) 0.0211(10) Uani 1 1 d . .
H42A H 0.7119 0.2386 -0.0167 0.025 Uiso 1 1 calc R U
H42B H 0.6099 0.2473 -0.0557 0.025 Uiso 1 1 calc R U
C43 C 0.8762(4) 0.3234(3) -0.06834(18) 0.0195(9) Uani 1 1 d . .
H43A H 0.9090 0.3751 -0.0819 0.023 Uiso 1 1 calc R U
H43B H 0.8942 0.3189 -0.0318 0.023 Uiso 1 1 calc R U
C44 C 0.7165(4) 0.1837(3) -0.14010(19) 0.0234(10) Uani 1 1 d . .
H44A H 0.6324 0.1852 -0.1436 0.028 Uiso 1 1 calc R U
H44B H 0.7488 0.1368 -0.1604 0.028 Uiso 1 1 calc R U
C45 C 1.3241(4) 0.2495(3) -0.18628(18) 0.0208(10) Uani 1 1 d . .
H45A H 1.4003 0.2694 -0.1789 0.031 Uiso 1 1 calc R U
H45B H 1.2871 0.2876 -0.2099 0.031 Uiso 1 1 calc R U
H45C H 1.3314 0.1948 -0.2019 0.031 Uiso 1 1 calc R U
C46 C 1.1697(4) 0.0674(3) 0.1620(2) 0.0241(10) Uani 1 1 d . .
H46A H 1.2073 0.0744 0.1950 0.029 Uiso 1 1 calc R U
H46B H 1.2144 0.0246 0.1427 0.029 Uiso 1 1 calc R U
C47 C 1.0519(4) 0.0329(3) 0.17419(17) 0.0174(9) Uani 1 1 d . .
C48 C 0.9494(4) 0.0601(3) 0.15208(16) 0.0150(9) Uani 1 1 d . .
C49 C 0.8467(4) 0.0180(3) 0.16343(17) 0.0152(9) Uani 1 1 d . .
C50 C 0.8503(4) -0.0464(3) 0.19875(17) 0.0171(9) Uani 1 1 d . .
H50 H 0.7815 -0.0746 0.2067 0.021 Uiso 1 1 calc R U
C51 C 0.9491(4) -0.0714(3) 0.22299(17) 0.0187(9) Uani 1 1 d . .
C52 C 1.0491(4) -0.0314(3) 0.20956(17) 0.0186(9) Uani 1 1 d . .
H52 H 1.1181 -0.0482 0.2249 0.022 Uiso 1 1 calc R U
C53 C 0.7324(4) 0.0407(3) 0.13884(17) 0.0155(9) Uani 1 1 d . .
C54 C 0.6314(4) 0.0672(3) 0.05579(18) 0.0213(10) Uani 1 1 d . .
H54 H 0.6429 0.0701 0.0178 0.026 Uiso 1 1 calc R U
C55 C 0.5719(4) 0.1476(3) 0.13390(19) 0.0198(9) Uani 1 1 d . .
H55 H 0.5437 0.2025 0.1468 0.024 Uiso 1 1 calc R U
C56 C 0.5249(4) -0.0014(3) 0.12807(19) 0.0201(9) Uani 1 1 d . .
H56 H 0.4674 -0.0441 0.1375 0.024 Uiso 1 1 calc R U
C57 C 0.7458(4) 0.0428(3) 0.07972(17) 0.0185(9) Uani 1 1 d . .
H57A H 0.8050 0.0829 0.0693 0.022 Uiso 1 1 calc R U
H57B H 0.7713 -0.0121 0.0670 0.022 Uiso 1 1 calc R U
C58 C 0.6386(4) -0.0230(3) 0.15215(19) 0.0200(9) Uani 1 1 d . .
H58A H 0.6654 -0.0780 0.1401 0.024 Uiso 1 1 calc R U
H58B H 0.6265 -0.0258 0.1897 0.024 Uiso 1 1 calc R U
C59 C 0.5899(4) 0.1512(3) 0.07598(19) 0.0214(10) Uani 1 1 d . .
H59A H 0.6473 0.1933 0.0668 0.026 Uiso 1 1 calc R U
H59B H 0.5171 0.1671 0.0602 0.026 Uiso 1 1 calc R U
C60 C 0.4825(4) 0.0822(3) 0.14806(19) 0.0195(9) Uani 1 1 d . .
H60A H 0.4703 0.0798 0.1856 0.023 Uiso 1 1 calc R U
H60B H 0.4086 0.0969 0.1329 0.023 Uiso 1 1 calc R U
C61 C 0.6869(4) 0.1255(3) 0.15826(17) 0.0166(9) Uani 1 1 d . .
H61A H 0.6759 0.1240 0.1959 0.020 Uiso 1 1 calc R U
H61B H 0.7436 0.1682 0.1494 0.020 Uiso 1 1 calc R U
C62 C 0.5426(4) 0.0021(3) 0.06953(19) 0.0252(11) Uani 1 1 d . .
H62A H 0.5696 -0.0523 0.0564 0.030 Uiso 1 1 calc R U
H62B H 0.4692 0.0163 0.0537 0.030 Uiso 1 1 calc R U
C63 C 0.9446(4) -0.1388(3) 0.26264(18) 0.0212(10) Uani 1 1 d . .
H63A H 1.0226 -0.1541 0.2720 0.032 Uiso 1 1 calc R U
H63B H 0.9074 -0.1869 0.2487 0.032 Uiso 1 1 calc R U
H63C H 0.9007 -0.1192 0.2930 0.032 Uiso 1 1 calc R U
U2 U 0.67829(2) 0.74143(2) 0.44889(2) 0.01159(5) Uani 1 1 d . .
O4 O 0.6059(3) 0.7380(2) 0.52550(12) 0.0186(7) Uani 1 1 d . .
O5 O 0.7061(3) 0.8576(2) 0.41195(13) 0.0178(7) Uani 1 1 d . .
O6 O 0.7046(3) 0.6303(2) 0.40519(12) 0.0189(7) Uani 1 1 d . .
F2 F 0.5135(2) 0.74726(16) 0.42254(10) 0.0179(5) Uani 1 1 d . .
C64 C 0.8385(4) 0.7322(3) 0.53237(17) 0.0195(10) Uani 1 1 d . .
C65 C 0.8595(4) 0.8075(3) 0.50828(18) 0.0194(10) Uani 1 1 d . .
C66 C 0.9072(4) 0.8087(3) 0.45749(18) 0.0178(9) Uani 1 1 d . .
C67 C 0.9271(4) 0.7348(3) 0.43114(17) 0.0173(9) Uani 1 1 d . .
C68 C 0.9027(4) 0.6596(3) 0.45547(18) 0.0169(9) Uani 1 1 d . .
C69 C 0.8533(4) 0.6581(3) 0.50506(19) 0.0201(10) Uani 1 1 d . .
C70 C 0.8302(5) 0.8877(4) 0.5358(2) 0.0334(13) Uani 1 1 d . .
H70A H 0.7670 0.8791 0.5608 0.050 Uiso 1 1 calc R U
H70B H 0.8074 0.9295 0.5109 0.050 Uiso 1 1 calc R U
H70C H 0.8974 0.9064 0.5535 0.050 Uiso 1 1 calc R U
C71 C 0.9744(4) 0.7354(3) 0.37679(18) 0.0234(10) Uani 1 1 d . .
H71A H 0.9514 0.7868 0.3601 0.035 Uiso 1 1 calc R U
H71B H 0.9445 0.6886 0.3583 0.035 Uiso 1 1 calc R U
H71C H 1.0582 0.7310 0.3767 0.035 Uiso 1 1 calc R U
C72 C 0.8144(5) 0.5780(4) 0.5295(2) 0.0315(12) Uani 1 1 d . .
H72A H 0.8773 0.5534 0.5484 0.047 Uiso 1 1 calc R U
H72B H 0.7921 0.5399 0.5028 0.047 Uiso 1 1 calc R U
H72C H 0.7487 0.5891 0.5530 0.047 Uiso 1 1 calc R U
C73 C 0.8087(4) 0.7304(4) 0.58922(18) 0.0284(12) Uani 1 1 d . .
H73A H 0.8481 0.7770 0.6048 0.034 Uiso 1 1 calc R U
H73B H 0.8432 0.6794 0.6030 0.034 Uiso 1 1 calc R U
C74 C 0.6846(4) 0.7345(3) 0.60869(17) 0.0164(9) Uani 1 1 d . .
C75 C 0.5895(4) 0.7385(3) 0.57734(16) 0.0146(8) Uani 1 1 d . .
C76 C 0.4774(4) 0.7431(3) 0.60054(17) 0.0134(8) Uani 1 1 d . .
C77 C 0.4677(4) 0.7441(3) 0.65348(17) 0.0159(9) Uani 1 1 d . .
H77 H 0.3930 0.7473 0.6692 0.019 Uiso 1 1 calc R U
C78 C 0.5617(4) 0.7405(3) 0.68524(16) 0.0142(8) Uani 1 1 d . .
C79 C 0.6691(4) 0.7354(3) 0.66195(17) 0.0170(9) Uani 1 1 d . .
H79 H 0.7343 0.7324 0.6825 0.020 Uiso 1 1 calc R U
C80 C 0.3683(4) 0.7459(3) 0.56888(16) 0.0142(8) Uani 1 1 d . .
C81 C 0.2523(4) 0.6697(3) 0.50485(19) 0.0243(10) Uani 1 1 d . .
H81 H 0.2489 0.6186 0.4838 0.029 Uiso 1 1 calc R U
C82 C 0.2593(4) 0.8238(3) 0.50176(18) 0.0221(10) Uani 1 1 d . .
H82 H 0.2610 0.8725 0.4784 0.027 Uiso 1 1 calc R U
C83 C 0.1516(4) 0.7543(4) 0.57252(19) 0.0280(12) Uani 1 1 d . .
H83 H 0.0827 0.7581 0.5963 0.034 Uiso 1 1 calc R U
C84 C 0.3613(4) 0.6666(3) 0.53628(18) 0.0198(9) Uani 1 1 d . .
H84A H 0.4298 0.6617 0.5130 0.024 Uiso 1 1 calc R U
H84B H 0.3598 0.6179 0.5590 0.024 Uiso 1 1 calc R U
C85 C 0.2598(4) 0.7513(3) 0.60388(17) 0.0215(10) Uani 1 1 d . .
H85A H 0.2574 0.7029 0.6269 0.026 Uiso 1 1 calc R U
H85B H 0.2622 0.8013 0.6253 0.026 Uiso 1 1 calc R U
C86 C 0.2544(4) 0.7445(3) 0.46979(18) 0.0223(10) Uani 1 1 d . .
H86A H 0.1848 0.7460 0.4494 0.027 Uiso 1 1 calc R U
H86B H 0.3221 0.7408 0.4459 0.027 Uiso 1 1 calc R U
C87 C 0.1539(4) 0.8303(4) 0.5380(2) 0.0286(12) Uani 1 1 d . .
H87A H 0.0835 0.8335 0.5181 0.034 Uiso 1 1 calc R U
H87B H 0.1573 0.8808 0.5590 0.034 Uiso 1 1 calc R U
C88 C 0.3671(4) 0.8222(3) 0.53341(18) 0.0179(9) Uani 1 1 d . .
H88A H 0.3689 0.8729 0.5543 0.021 Uiso 1 1 calc R U
H88B H 0.4361 0.8208 0.5102 0.021 Uiso 1 1 calc R U
C89 C 0.1463(4) 0.6756(4) 0.5411(2) 0.0303(12) Uani 1 1 d . .
H89A H 0.0760 0.6762 0.5212 0.036 Uiso 1 1 calc R U
H89B H 0.1442 0.6272 0.5641 0.036 Uiso 1 1 calc R U
C90 C 0.5424(4) 0.7419(3) 0.74278(16) 0.0183(9) Uani 1 1 d . .
H90A H 0.6161 0.7349 0.7591 0.027 Uiso 1 1 calc R U
H90B H 0.4919 0.6970 0.7533 0.027 Uiso 1 1 calc R U
H90C H 0.5069 0.7946 0.7532 0.027 Uiso 1 1 calc R U
C91 C 0.9472(4) 0.8887(3) 0.4342(2) 0.0236(10) Uani 1 1 d . .
H91A H 1.0232 0.8775 0.4173 0.028 Uiso 1 1 calc R U
H91B H 0.9596 0.9269 0.4628 0.028 Uiso 1 1 calc R U
C92 C 0.8755(4) 0.9351(3) 0.39589(18) 0.0183(9) Uani 1 1 d . .
C93 C 0.7602(4) 0.9217(3) 0.38749(17) 0.0177(9) Uani 1 1 d . .
C94 C 0.6995(4) 0.9735(3) 0.35301(17) 0.0177(9) Uani 1 1 d . .
C95 C 0.7625(4) 1.0337(3) 0.32765(18) 0.0198(9) Uani 1 1 d . .
H95 H 0.7239 1.0683 0.3044 0.024 Uiso 1 1 calc R U
C96 C 0.8793(4) 1.0466(3) 0.33407(19) 0.0223(10) Uani 1 1 d . .
C97 C 0.9331(4) 0.9970(3) 0.36869(19) 0.0213(10) Uani 1 1 d . .
H97 H 1.0119 1.0051 0.3744 0.026 Uiso 1 1 calc R U
C98 C 0.5710(4) 0.9659(3) 0.34329(18) 0.0174(9) Uani 1 1 d . .
C99 C 0.4157(5) 0.8763(3) 0.3095(2) 0.0269(11) Uani 1 1 d . .
H99 H 0.4000 0.8217 0.2941 0.032 Uiso 1 1 calc R U
C100 C 0.4004(4) 1.0286(3) 0.2975(2) 0.0243(10) Uani 1 1 d . .
H100 H 0.3769 1.0738 0.2740 0.029 Uiso 1 1 calc R U
C101 C 0.3701(4) 0.9685(3) 0.3846(2) 0.0241(10) Uani 1 1 d . .
H101 H 0.3256 0.9737 0.4179 0.029 Uiso 1 1 calc R U
C102 C 0.5447(4) 0.8824(3) 0.3182(2) 0.0224(10) Uani 1 1 d . .
H10L H 0.5881 0.8772 0.2851 0.027 Uiso 1 1 calc R U
H10M H 0.5695 0.8368 0.3406 0.027 Uiso 1 1 calc R U
C103 C 0.4986(4) 0.9749(3) 0.39418(18) 0.0207(10) Uani 1 1 d . .
H10H H 0.5217 0.9312 0.4183 0.025 Uiso 1 1 calc R U
H10I H 0.5135 1.0288 0.4099 0.025 Uiso 1 1 calc R U
C104 C 0.3781(5) 0.9456(3) 0.2728(2) 0.0293(11) Uani 1 1 d . .
H10R H 0.4220 0.9407 0.2398 0.035 Uiso 1 1 calc R U
H10S H 0.2956 0.9409 0.2661 0.035 Uiso 1 1 calc R U
C105 C 0.3324(4) 1.0373(3) 0.3485(2) 0.0250(11) Uani 1 1 d . .
H10P H 0.2494 1.0336 0.3428 0.030 Uiso 1 1 calc R U
H10Q H 0.3467 1.0916 0.3639 0.030 Uiso 1 1 calc R U
C106 C 0.5287(4) 1.0347(3) 0.30691(19) 0.0215(10) Uani 1 1 d . .
H10F H 0.5438 1.0891 0.3220 0.026 Uiso 1 1 calc R U
H10G H 0.5724 1.0306 0.2738 0.026 Uiso 1 1 calc R U
C107 C 0.3476(4) 0.8849(3) 0.3611(2) 0.0263(11) Uani 1 1 d . .
H10J H 0.2647 0.8796 0.3556 0.032 Uiso 1 1 calc R U
H10K H 0.3713 0.8405 0.3846 0.032 Uiso 1 1 calc R U
C108 C 0.9415(5) 1.1126(3) 0.3043(2) 0.0290(12) Uani 1 1 d . .
H10C H 1.0222 1.1122 0.3132 0.043 Uiso 1 1 calc R U
H10D H 0.9065 1.1664 0.3125 0.043 Uiso 1 1 calc R U
H10E H 0.9364 1.1020 0.2676 0.043 Uiso 1 1 calc R U
C109 C 0.9393(4) 0.5795(3) 0.4295(2) 0.0240(10) Uani 1 1 d . .
H10A H 0.9486 0.5379 0.4567 0.029 Uiso 1 1 calc R U
H10B H 1.0162 0.5879 0.4134 0.029 Uiso 1 1 calc R U
C110 C 0.8662(4) 0.5415(3) 0.38929(18) 0.0195(9) Uani 1 1 d . .
C111 C 0.7518(4) 0.5642(3) 0.38056(17) 0.0166(9) Uani 1 1 d . .
C112 C 0.6899(4) 0.5191(3) 0.34453(17) 0.0175(9) Uani 1 1 d . .
C113 C 0.7470(4) 0.4548(3) 0.31847(18) 0.0196(9) Uani 1 1 d . .
H113 H 0.7061 0.4242 0.2945 0.024 Uiso 1 1 calc R U
C114 C 0.8621(4) 0.4329(3) 0.32592(19) 0.0216(10) Uani 1 1 d . .
C115 C 0.9196(4) 0.4767(3) 0.36152(19) 0.0219(10) Uani 1 1 d . .
H115 H 0.9973 0.4628 0.3674 0.026 Uiso 1 1 calc R U
C116 C 0.5650(4) 0.5394(3) 0.33258(17) 0.0170(9) Uani 1 1 d . .
C117 C 0.3915(4) 0.4945(3) 0.28319(19) 0.0226(10) Uani 1 1 d . .
H117 H 0.3635 0.4507 0.2602 0.027 Uiso 1 1 calc R U
C118 C 0.4328(5) 0.6438(3) 0.2906(2) 0.0245(10) Uani 1 1 d . .
H118 H 0.4303 0.6981 0.2727 0.029 Uiso 1 1 calc R U
C119 C 0.3610(4) 0.5646(3) 0.36700(19) 0.0231(10) Uani 1 1 d . .
H119 H 0.3114 0.5682 0.3989 0.028 Uiso 1 1 calc R U
C120 C 0.5155(4) 0.4743(3) 0.29662(18) 0.0207(10) Uani 1 1 d . .
H12A H 0.5638 0.4712 0.2648 0.025 Uiso 1 1 calc R U
H12B H 0.5187 0.4197 0.3134 0.025 Uiso 1 1 calc R U
C121 C 0.4847(4) 0.5418(3) 0.38098(18) 0.0205(10) Uani 1 1 d . .
H12I H 0.4860 0.4873 0.3979 0.025 Uiso 1 1 calc R U
H12J H 0.5125 0.5828 0.4053 0.025 Uiso 1 1 calc R U
C122 C 0.3883(5) 0.5772(3) 0.2555(2) 0.0251(11) Uani 1 1 d . .
H12E H 0.3088 0.5911 0.2463 0.030 Uiso 1 1 calc R U
H12F H 0.4366 0.5741 0.2236 0.030 Uiso 1 1 calc R U
C123 C 0.3584(5) 0.6483(3) 0.3392(2) 0.0276(11) Uani 1 1 d . .
H12K H 0.2787 0.6630 0.3307 0.033 Uiso 1 1 calc R U
H12L H 0.3867 0.6916 0.3618 0.033 Uiso 1 1 calc R U
C124 C 0.5573(4) 0.6229(3) 0.30447(18) 0.0208(10) Uani 1 1 d . .
H12G H 0.5858 0.6668 0.3266 0.025 Uiso 1 1 calc R U
H12H H 0.6067 0.6208 0.2729 0.025 Uiso 1 1 calc R U
C125 C 0.3155(5) 0.4982(3) 0.3321(2) 0.0262(11) Uani 1 1 d . .
H12C H 0.3170 0.4442 0.3496 0.031 Uiso 1 1 calc R U
H12D H 0.2354 0.5116 0.3237 0.031 Uiso 1 1 calc R U
C126 C 0.9201(5) 0.3630(3) 0.2958(2) 0.0277(11) Uani 1 1 d . .
H12M H 0.9338 0.3803 0.2602 0.042 Uiso 1 1 calc R U
H12N H 0.8707 0.3150 0.2968 0.042 Uiso 1 1 calc R U
H12O H 0.9934 0.3486 0.3108 0.042 Uiso 1 1 calc R U

loop_
_atom_site_aniso_label
_atom_site_aniso_U_11
_atom_site_aniso_U_22
_atom_site_aniso_U_33
_atom_site_aniso_U_23
_atom_site_aniso_U_13
_atom_site_aniso_U_12
U1 0.00918(8) 0.01477(8) 0.00926(8) -0.00054(6) 0.00016(5) 0.00057(6)
O1 0.0168(16) 0.0174(16) 0.0210(17) -0.0049(13) -0.0035(13) -0.0001(12)
O2 0.0120(15) 0.0278(18) 0.0120(15) -0.0001(13) -0.0003(12) 0.0007(13)
O3 0.0162(15) 0.0174(16) 0.0177(16) 0.0063(12) -0.0005(12) 0.0005(12)
F1 0.0122(12) 0.0220(14) 0.0166(13) -0.0001(10) -0.0020(10) 0.0018(10)
C1 0.010(2) 0.024(2) 0.017(2) -0.0038(18) -0.0042(16) -0.0030(17)
C2 0.0067(19) 0.025(2) 0.019(2) 0.0013(18) -0.0032(16) -0.0035(17)
C3 0.0073(19) 0.027(2) 0.018(2) 0.0014(18) -0.0023(16) 0.0007(17)
C4 0.0089(19) 0.023(2) 0.022(2) -0.0018(18) -0.0020(17) 0.0050(17)
C5 0.011(2) 0.021(2) 0.021(2) 0.0049(18) -0.0006(17) 0.0008(17)
C6 0.011(2) 0.030(3) 0.012(2) -0.0004(18) -0.0020(16) -0.0024(18)
C7 0.025(3) 0.028(3) 0.026(3) 0.006(2) 0.000(2) -0.009(2)
C8 0.027(3) 0.026(3) 0.035(3) -0.010(2) -0.005(2) 0.009(2)
C9 0.022(2) 0.044(3) 0.012(2) 0.001(2) 0.0004(18) -0.005(2)
C10 0.018(2) 0.024(3) 0.027(3) -0.008(2) -0.0036(19) -0.0050(19)
C11 0.023(2) 0.017(2) 0.014(2) -0.0029(17) 0.0011(18) -0.0027(18)
C12 0.022(2) 0.012(2) 0.016(2) -0.0036(16) 0.0008(17) -0.0034(17)
C13 0.026(2) 0.013(2) 0.016(2) -0.0002(17) -0.0008(18) -0.0017(18)
C14 0.026(2) 0.016(2) 0.014(2) -0.0008(17) 0.0017(18) 0.0019(18)
C15 0.031(3) 0.015(2) 0.016(2) -0.0016(17) -0.0015(19) -0.0034(19)
C16 0.024(2) 0.019(2) 0.017(2) -0.0037(18) -0.0029(18) -0.0063(19)
C17 0.021(2) 0.014(2) 0.015(2) -0.0013(16) 0.0004(17) 0.0000(17)
C18 0.021(2) 0.015(2) 0.026(3) 0.0013(18) -0.0014(19) -0.0015(18)
C19 0.025(2) 0.018(2) 0.018(2) 0.0003(18) -0.0006(19) 0.0030(19)
C20 0.023(2) 0.017(2) 0.026(3) -0.0042(18) 0.0006(19) 0.0055(18)
C21 0.019(2) 0.013(2) 0.018(2) 0.0011(16) -0.0010(17) 0.0008(17)
C22 0.025(2) 0.015(2) 0.019(2) -0.0024(17) 0.0022(19) 0.0006(18)
C23 0.017(2) 0.020(2) 0.019(2) -0.0037(18) -0.0027(18) 0.0044(18)
C24 0.030(3) 0.016(2) 0.025(3) 0.0014(18) -0.004(2) 0.0046(19)
C25 0.021(2) 0.018(2) 0.013(2) -0.0019(16) 0.0018(17) -0.0003(17)
C26 0.017(2) 0.028(3) 0.023(2) -0.003(2) -0.0006(19) 0.0004(19)
C27 0.037(3) 0.019(2) 0.020(2) -0.0046(19) -0.001(2) -0.002(2)
C28 0.013(2) 0.041(3) 0.016(2) 0.000(2) 0.0025(18) 0.006(2)
C29 0.021(2) 0.020(2) 0.013(2) -0.0027(17) 0.0041(17) 0.0009(18)
C30 0.019(2) 0.017(2) 0.012(2) -0.0007(16) 0.0034(17) 0.0012(17)
C31 0.019(2) 0.013(2) 0.013(2) 0.0000(16) -0.0012(17) 0.0004(16)
C32 0.022(2) 0.016(2) 0.013(2) 0.0011(16) -0.0014(17) -0.0013(17)
C33 0.021(2) 0.015(2) 0.014(2) -0.0037(16) 0.0045(17) -0.0015(17)
C34 0.017(2) 0.019(2) 0.013(2) -0.0014(17) 0.0034(17) 0.0004(17)
C35 0.013(2) 0.019(2) 0.010(2) -0.0004(16) -0.0010(16) 0.0007(16)
C36 0.019(2) 0.032(3) 0.012(2) 0.0005(18) -0.0044(17) 0.0023(19)
C37 0.021(2) 0.025(2) 0.017(2) -0.0036(18) -0.0010(18) 0.0065(19)
C38 0.021(2) 0.021(2) 0.022(2) 0.0022(18) -0.0007(19) -0.0022(18)
C39 0.020(2) 0.025(2) 0.010(2) 0.0015(17) 0.0006(17) 0.0027(18)
C40 0.016(2) 0.017(2) 0.020(2) 0.0019(17) -0.0021(17) 0.0005(17)
C41 0.025(3) 0.027(3) 0.023(3) 0.004(2) -0.004(2) 0.009(2)
C42 0.014(2) 0.034(3) 0.016(2) -0.0022(19) -0.0012(17) 0.0003(19)
C43 0.025(2) 0.017(2) 0.016(2) -0.0023(17) -0.0014(18) 0.0034(18)
C44 0.015(2) 0.031(3) 0.025(3) -0.004(2) -0.0052(19) 0.0016(19)
C45 0.023(2) 0.021(2) 0.019(2) -0.0021(18) 0.0056(19) -0.0056(19)
C46 0.020(2) 0.024(3) 0.028(3) 0.010(2) -0.004(2) 0.0021(19)
C47 0.019(2) 0.017(2) 0.016(2) 0.0012(17) -0.0023(17) 0.0012(17)
C48 0.021(2) 0.013(2) 0.011(2) 0.0016(16) -0.0023(17) 0.0006(17)
C49 0.019(2) 0.013(2) 0.014(2) -0.0019(16) -0.0007(17) 0.0036(16)
C50 0.021(2) 0.016(2) 0.015(2) 0.0016(17) 0.0021(17) -0.0041(17)
C51 0.027(2) 0.016(2) 0.013(2) -0.0016(17) 0.0018(18) 0.0002(18)
C52 0.022(2) 0.018(2) 0.016(2) 0.0010(17) -0.0052(18) 0.0062(18)
C53 0.020(2) 0.015(2) 0.012(2) -0.0003(16) -0.0026(17) -0.0019(17)
C54 0.019(2) 0.034(3) 0.012(2) 0.0014(18) -0.0032(17) -0.001(2)
C55 0.017(2) 0.018(2) 0.025(2) 0.0020(18) -0.0019(18) 0.0011(17)
C56 0.017(2) 0.022(2) 0.022(2) 0.0015(18) -0.0031(18) -0.0040(18)
C57 0.019(2) 0.020(2) 0.017(2) -0.0029(17) -0.0005(18) -0.0007(18)
C58 0.022(2) 0.015(2) 0.023(2) -0.0004(18) 0.0021(19) -0.0032(18)
C59 0.015(2) 0.025(3) 0.024(2) 0.0060(19) -0.0006(18) -0.0022(18)
C60 0.014(2) 0.024(2) 0.021(2) 0.0025(18) 0.0012(17) -0.0005(18)
C61 0.018(2) 0.015(2) 0.016(2) 0.0014(16) -0.0030(17) 0.0006(17)
C62 0.023(2) 0.029(3) 0.023(3) -0.005(2) -0.004(2) -0.004(2)
C63 0.027(2) 0.019(2) 0.017(2) 0.0026(18) 0.0012(19) 0.0036(19)
U2 0.00977(8) 0.01607(9) 0.00893(8) -0.00095(6) -0.00052(5) 0.00049(6)
O4 0.0111(15) 0.0341(19) 0.0105(15) -0.0011(13) -0.0002(12) -0.0004(13)
O5 0.0103(14) 0.0216(17) 0.0218(17) 0.0022(13) -0.0019(12) -0.0030(12)
O6 0.0180(16) 0.0194(17) 0.0191(16) -0.0039(13) -0.0025(13) 0.0046(13)
F2 0.0124(12) 0.0225(14) 0.0187(13) -0.0008(10) -0.0028(10) 0.0021(10)
C64 0.0073(19) 0.040(3) 0.011(2) -0.0014(19) -0.0026(16) -0.0010(18)
C65 0.009(2) 0.031(3) 0.019(2) -0.0093(19) -0.0041(17) -0.0009(18)
C66 0.0074(19) 0.026(2) 0.020(2) -0.0021(18) -0.0045(16) -0.0025(17)
C67 0.010(2) 0.029(3) 0.014(2) -0.0012(18) -0.0022(16) -0.0012(17)
C68 0.011(2) 0.022(2) 0.018(2) -0.0022(17) -0.0061(17) 0.0031(17)
C69 0.012(2) 0.027(3) 0.021(2) 0.0049(19) -0.0032(17) 0.0038(18)
C70 0.024(3) 0.039(3) 0.038(3) -0.023(3) 0.004(2) -0.005(2)
C71 0.020(2) 0.039(3) 0.011(2) -0.0009(19) 0.0020(18) 0.002(2)
C72 0.022(3) 0.035(3) 0.037(3) 0.016(2) 0.001(2) 0.006(2)
C73 0.014(2) 0.059(4) 0.012(2) 0.001(2) -0.0030(18) 0.003(2)
C74 0.012(2) 0.025(2) 0.012(2) -0.0015(17) 0.0015(16) 0.0006(17)
C75 0.014(2) 0.019(2) 0.011(2) 0.0005(16) 0.0003(16) 0.0002(16)
C76 0.012(2) 0.014(2) 0.014(2) -0.0015(16) -0.0016(16) 0.0006(16)
C77 0.014(2) 0.018(2) 0.016(2) 0.0008(16) 0.0022(17) 0.0012(16)
C78 0.018(2) 0.014(2) 0.011(2) -0.0015(15) -0.0004(16) -0.0017(16)
C79 0.018(2) 0.022(2) 0.012(2) -0.0005(17) -0.0034(17) 0.0027(17)
C80 0.0100(19) 0.023(2) 0.010(2) -0.0012(16) 0.0004(15) -0.0014(16)
C81 0.023(2) 0.034(3) 0.017(2) -0.003(2) -0.0056(19) -0.007(2)
C82 0.018(2) 0.032(3) 0.017(2) 0.0039(19) -0.0025(18) 0.0013(19)
C83 0.009(2) 0.061(4) 0.014(2) -0.001(2) 0.0014(17) -0.001(2)
C84 0.019(2) 0.023(2) 0.018(2) -0.0024(18) -0.0017(18) -0.0040(18)
C85 0.013(2) 0.041(3) 0.010(2) -0.0003(19) 0.0013(17) -0.0005(19)
C86 0.009(2) 0.042(3) 0.016(2) 0.001(2) -0.0021(17) -0.0047(19)
C87 0.018(2) 0.046(3) 0.022(3) -0.004(2) -0.006(2) 0.010(2)
C88 0.014(2) 0.023(2) 0.017(2) 0.0012(18) 0.0001(17) 0.0002(17)
C89 0.017(2) 0.052(4) 0.022(3) 0.006(2) -0.002(2) -0.014(2)
C90 0.020(2) 0.026(2) 0.010(2) -0.0012(17) 0.0001(17) -0.0025(18)
C91 0.019(2) 0.026(3) 0.026(3) -0.001(2) -0.0048(19) -0.0072(19)
C92 0.019(2) 0.018(2) 0.018(2) -0.0034(17) 0.0038(18) -0.0014(17)
C93 0.022(2) 0.016(2) 0.015(2) -0.0018(17) 0.0031(18) -0.0031(17)
C94 0.021(2) 0.017(2) 0.015(2) -0.0029(17) 0.0034(17) 0.0008(17)
C95 0.022(2) 0.019(2) 0.018(2) 0.0020(18) 0.0033(18) 0.0004(18)
C96 0.026(2) 0.018(2) 0.022(2) -0.0036(18) 0.011(2) -0.0053(19)
C97 0.020(2) 0.021(2) 0.022(2) -0.0057(19) 0.0036(19) -0.0044(18)
C98 0.019(2) 0.015(2) 0.018(2) 0.0008(17) 0.0039(18) -0.0001(17)
C99 0.028(3) 0.014(2) 0.039(3) -0.004(2) -0.016(2) 0.0028(19)
C100 0.028(3) 0.019(2) 0.026(3) 0.0042(19) -0.001(2) 0.005(2)
C101 0.024(2) 0.022(3) 0.025(3) 0.008(2) 0.005(2) 0.0038(19)
C102 0.024(2) 0.018(2) 0.025(3) -0.0023(19) -0.003(2) 0.0036(19)
C103 0.022(2) 0.019(2) 0.021(2) 0.0027(18) 0.0025(19) 0.0013(18)
C104 0.030(3) 0.028(3) 0.031(3) 0.001(2) -0.011(2) 0.002(2)
C105 0.025(3) 0.018(2) 0.032(3) 0.003(2) 0.003(2) 0.0047(19)
C106 0.027(3) 0.015(2) 0.022(2) 0.0025(18) 0.0025(19) 0.0021(19)
C107 0.018(2) 0.024(3) 0.038(3) 0.010(2) -0.005(2) -0.0013(19)
C108 0.030(3) 0.024(3) 0.032(3) 0.001(2) 0.012(2) -0.007(2)
C109 0.019(2) 0.025(3) 0.028(3) -0.003(2) -0.002(2) 0.0074(19)
C110 0.019(2) 0.018(2) 0.021(2) 0.0008(18) 0.0018(18) 0.0033(18)
C111 0.019(2) 0.014(2) 0.016(2) -0.0008(16) 0.0034(17) 0.0025(17)
C112 0.020(2) 0.017(2) 0.015(2) 0.0022(17) 0.0019(17) 0.0015(17)
C113 0.025(2) 0.016(2) 0.017(2) -0.0025(17) 0.0026(18) 0.0010(18)
C114 0.030(3) 0.015(2) 0.019(2) 0.0017(18) 0.0066(19) 0.0033(19)
C115 0.021(2) 0.022(2) 0.022(2) 0.0039(19) 0.0071(19) 0.0060(19)
C116 0.020(2) 0.015(2) 0.016(2) -0.0014(17) -0.0004(17) -0.0010(17)
C117 0.026(3) 0.016(2) 0.026(3) -0.0079(19) -0.003(2) -0.0040(19)
C118 0.031(3) 0.014(2) 0.029(3) -0.0014(19) -0.010(2) 0.0008(19)
C119 0.019(2) 0.030(3) 0.020(2) -0.008(2) 0.0011(19) -0.003(2)
C120 0.030(3) 0.014(2) 0.018(2) -0.0034(17) -0.0022(19) 0.0012(19)
C121 0.021(2) 0.024(2) 0.016(2) -0.0032(18) -0.0008(18) -0.0030(19)
C122 0.032(3) 0.020(2) 0.024(3) -0.0024(19) -0.010(2) 0.002(2)
C123 0.026(3) 0.024(3) 0.033(3) -0.011(2) -0.013(2) 0.006(2)
C124 0.028(3) 0.016(2) 0.019(2) -0.0021(18) -0.0069(19) -0.0024(19)
C125 0.026(3) 0.024(3) 0.029(3) -0.003(2) -0.002(2) -0.004(2)
C126 0.034(3) 0.022(3) 0.026(3) -0.003(2) 0.012(2) 0.005(2)

loop_
_atom_type_symbol
_atom_type_description
_atom_type_scat_dispersion_real
_atom_type_scat_dispersion_imag
_atom_type_scat_source
C C 0.0033 0.0016 'International Tables Vol C Tables 4.2.6.8 and 6.1.1.4'
H H 0.0000 0.0000 'International Tables Vol C Tables 4.2.6.8 and 6.1.1.4'
O O 0.0106 0.0060 'International Tables Vol C Tables 4.2.6.8 and 6.1.1.4'
F F 0.0171 0.0103 'International Tables Vol C Tables 4.2.6.8 and 6.1.1.4'
U U -9.6767 9.6646 'International Tables Vol C Tables 4.2.6.8 and 6.1.1.4'

loop_
_geom_angle_atom_site_label_1
_geom_angle_atom_site_label_2
_geom_angle_atom_site_label_3
_geom_angle
F1 U1 O1 88.10(11)
F1 U1 O3 87.69(11)
O1 U1 O3 118.34(13)
F1 U1 O2 87.16(11)
O1 U1 O2 118.95(13)
O3 U1 O2 122.21(12)
F1 U1 C4 149.82(12)
O1 U1 C4 122.08(13)
O3 U1 C4 78.45(13)
O2 U1 C4 78.12(13)
F1 U1 C2 151.63(12)
O1 U1 C2 77.93(13)
O3 U1 C2 120.66(12)
O2 U1 C2 78.50(12)
C4 U1 C2 49.99(13)
F1 U1 C3 151.10(11)
O1 U1 C3 105.88(13)
O3 U1 C3 106.54(13)
O2 U1 C3 63.94(12)
C4 U1 C3 28.12(13)
C2 U1 C3 27.96(13)
F1 U1 C5 150.82(11)
O1 U1 C5 106.78(13)
O3 U1 C5 63.20(12)
O2 U1 C5 106.07(12)
C4 U1 C5 27.95(13)
C2 U1 C5 57.54(13)
C3 U1 C5 48.99(13)
F1 U1 C6 151.64(11)
O1 U1 C6 79.04(13)
O3 U1 C6 76.69(13)
O2 U1 C6 121.19(12)
C4 U1 C6 49.58(13)
C2 U1 C6 49.21(13)
C3 U1 C6 57.24(13)
C5 U1 C6 27.74(13)
F1 U1 C1 152.25(12)
O1 U1 C1 64.16(12)
O3 U1 C1 104.12(13)
O2 U1 C1 106.46(12)
C4 U1 C1 57.93(13)
C2 U1 C1 27.95(13)
C3 U1 C1 49.12(13)
C5 U1 C1 48.85(13)
C6 U1 C1 27.48(13)
C12 O1 U1 161.5(3)
C30 O2 U1 163.0(3)
C48 O3 U1 164.7(3)
C6 C1 C2 119.8(4)
C6 C1 C10 119.6(4)
C2 C1 C10 120.4(4)
C6 C1 U1 76.2(2)
C2 C1 U1 74.1(2)
C10 C1 U1 124.9(3)
C3 C2 C1 119.7(4)
C3 C2 C7 119.5(4)
C1 C2 C7 120.7(4)
C3 C2 U1 76.6(2)
C1 C2 U1 78.0(2)
C7 C2 U1 114.1(3)
C2 C3 C4 120.3(4)
C2 C3 C28 119.5(4)
C4 C3 C28 120.1(4)
C2 C3 U1 75.5(2)
C4 C3 U1 74.0(2)
C28 C3 U1 126.2(3)
C5 C4 C3 119.6(4)
C5 C4 C8 120.5(5)
C3 C4 C8 119.9(4)
C5 C4 U1 79.0(3)
C3 C4 U1 77.9(3)
C8 C4 U1 111.6(3)
C4 C5 C6 120.1(4)
C4 C5 C46 119.7(4)
C6 C5 C46 120.0(4)
C4 C5 U1 73.1(3)
C6 C5 U1 76.5(3)
C46 C5 U1 126.1(3)
C1 C6 C5 120.0(4)
C1 C6 C9 120.7(4)
C5 C6 C9 119.2(4)
C1 C6 U1 76.3(3)
C5 C6 U1 75.8(3)
C9 C6 U1 117.8(3)
C2 C7 H7A 109.5
C2 C7 H7B 109.5
H7A C7 H7B 109.5
C2 C7 H7C 109.5
H7A C7 H7C 109.5
H7B C7 H7C 109.5
C4 C8 H8A 109.5
C4 C8 H8B 109.5
H8A C8 H8B 109.5
C4 C8 H8C 109.5
H8A C8 H8C 109.5
H8B C8 H8C 109.5
C6 C9 H9A 109.5
C6 C9 H9B 109.5
H9A C9 H9B 109.5
C6 C9 H9C 109.5
H9A C9 H9C 109.5
H9B C9 H9C 109.5
C1 C10 C11 120.9(4)
C1 C10 H10N 107.1
C11 C10 H10N 107.1
C1 C10 H10O 107.1
C11 C10 H10O 107.1
H10N C10 H10O 106.8
C16 C11 C12 120.0(4)
C16 C11 C10 114.2(4)
C12 C11 C10 125.8(4)
O1 C12 C11 118.8(4)
O1 C12 C13 121.5(4)
C11 C12 C13 119.6(4)
C14 C13 C12 117.9(4)
C14 C13 C17 119.3(4)
C12 C13 C17 122.8(4)
C13 C14 C15 123.2(5)
C13 C14 H14 118.4
C15 C14 H14 118.4
C16 C15 C14 118.0(4)
C16 C15 C27 121.6(5)
C14 C15 C27 120.4(5)
C15 C16 C11 121.2(4)
C15 C16 H16 119.4
C11 C16 H16 119.4
C13 C17 C22 111.2(4)
C13 C17 C21 112.0(4)
C22 C17 C21 107.3(4)
C13 C17 C25 110.4(4)
C22 C17 C25 106.5(4)
C21 C17 C25 109.3(4)
C23 C18 C26 109.5(4)
C23 C18 C21 109.9(4)
C26 C18 C21 109.8(4)
C23 C18 H18 109.2
C26 C18 H18 109.2
C21 C18 H18 109.2
C24 C19 C23 109.8(4)
C24 C19 C25 109.8(4)
C23 C19 C25 109.0(4)
C24 C19 H19 109.4
C23 C19 H19 109.4
C25 C19 H19 109.4
C26 C20 C24 109.8(4)
C26 C20 C22 109.5(4)
C24 C20 C22 109.2(4)
C26 C20 H20 109.4
C24 C20 H20 109.4
C22 C20 H20 109.4
C18 C21 C17 110.4(4)
C18 C21 H21A 109.6
C17 C21 H21A 109.6
C18 C21 H21B 109.6
C17 C21 H21B 109.6
H21A C21 H21B 108.1
C20 C22 C17 112.3(4)
C20 C22 H22A 109.1
C17 C22 H22A 109.1
C20 C22 H22B 109.1
C17 C22 H22B 109.1
H22A C22 H22B 107.9
C18 C23 C19 109.4(4)
C18 C23 H23A 109.8
C19 C23 H23A 109.8
C18 C23 H23B 109.8
C19 C23 H23B 109.8
H23A C23 H23B 108.2
C19 C24 C20 109.1(4)
C19 C24 H24A 109.9
C20 C24 H24A 109.9
C19 C24 H24B 109.9
C20 C24 H24B 109.9
H24A C24 H24B 108.3
C19 C25 C17 111.0(4)
C19 C25 H25A 109.4
C17 C25 H25A 109.4
C19 C25 H25B 109.4
C17 C25 H25B 109.4
H25A C25 H25B 108.0
C20 C26 C18 108.8(4)
C20 C26 H26A 109.9
C18 C26 H26A 109.9
C20 C26 H26B 109.9
C18 C26 H26B 109.9
H26A C26 H26B 108.3
C15 C27 H27A 109.5
C15 C27 H27B 109.5
H27A C27 H27B 109.5
C15 C27 H27C 109.5
H27A C27 H27C 109.5
H27B C27 H27C 109.5
C3 C28 C29 121.1(4)
C3 C28 H28A 107.0
C29 C28 H28A 107.0
C3 C28 H28B 107.0
C29 C28 H28B 107.0
H28A C28 H28B 106.8
C34 C29 C30 120.1(4)
C34 C29 C28 114.6(4)
C30 C29 C28 125.3(4)
O2 C30 C29 119.2(4)
O2 C30 C31 121.2(4)
C29 C30 C31 119.6(4)
C32 C31 C30 117.3(4)
C32 C31 C35 119.8(4)
C30 C31 C35 123.0(4)
C33 C32 C31 124.0(4)
C33 C32 H32 118.0
C31 C32 H32 118.0
C34 C33 C32 117.5(4)
C34 C33 C45 121.5(4)
C32 C33 C45 121.0(4)
C33 C34 C29 121.5(4)
C33 C34 H34 119.2
C29 C34 H34 119.2
C40 C35 C31 110.4(4)
C40 C35 C43 109.7(4)
C31 C35 C43 111.7(4)
C40 C35 C39 107.6(4)
C31 C35 C39 110.9(4)
C43 C35 C39 106.3(4)
C41 C36 C44 110.3(4)
C41 C36 C39 109.5(4)
C44 C36 C39 109.2(4)
C41 C36 H36 109.3
C44 C36 H36 109.3
C39 C36 H36 109.3
C41 C37 C42 109.9(4)
C41 C37 C43 109.7(4)
C42 C37 C43 109.4(4)
C41 C37 H37 109.3
C42 C37 H37 109.3
C43 C37 H37 109.3
C42 C38 C44 109.1(4)
C42 C38 C40 109.2(4)
C44 C38 C40 109.8(4)
C42 C38 H38 109.6
C44 C38 H38 109.6
C40 C38 H38 109.6
C36 C39 C35 111.6(4)
C36 C39 H39A 109.3
C35 C39 H39A 109.3
C36 C39 H39B 109.3
C35 C39 H39B 109.3
H39A C39 H39B 108.0
C35 C40 C38 110.5(4)
C35 C40 H40A 109.5
C38 C40 H40A 109.5
C35 C40 H40B 109.5
C38 C40 H40B 109.5
H40A C40 H40B 108.1
C36 C41 C37 108.6(4)
C36 C41 H41A 110.0
C37 C41 H41A 110.0
C36 C41 H41B 110.0
C37 C41 H41B 110.0
H41A C41 H41B 108.4
C38 C42 C37 110.1(4)
C38 C42 H42A 109.6
C37 C42 H42A 109.6
C38 C42 H42B 109.6
C37 C42 H42B 109.6
H42A C42 H42B 108.2
C35 C43 C37 110.5(4)
C35 C43 H43A 109.6
C37 C43 H43A 109.6
C35 C43 H43B 109.6
C37 C43 H43B 109.6
H43A C43 H43B 108.1
C38 C44 C36 109.3(4)
C38 C44 H44A 109.8
C36 C44 H44A 109.8
C38 C44 H44B 109.8
C36 C44 H44B 109.8
H44A C44 H44B 108.3
C33 C45 H45A 109.5
C33 C45 H45B 109.5
H45A C45 H45B 109.5
C33 C45 H45C 109.5
H45A C45 H45C 109.5
H45B C45 H45C 109.5
C5 C46 C47 120.7(4)
C5 C46 H46A 107.2
C47 C46 H46A 107.2
C5 C46 H46B 107.2
C47 C46 H46B 107.2
H46A C46 H46B 106.8
C52 C47 C48 119.6(4)
C52 C47 C46 115.2(4)
C48 C47 C46 125.2(4)
O3 C48 C47 118.8(4)
O3 C48 C49 121.7(4)
C47 C48 C49 119.5(4)
C50 C49 C48 117.8(4)
C50 C49 C53 119.4(4)
C48 C49 C53 122.8(4)
C51 C50 C49 123.7(4)
C51 C50 H50 118.2
C49 C50 H50 118.2
C52 C51 C50 117.2(4)
C52 C51 C63 122.4(4)
C50 C51 C63 120.4(4)
C51 C52 C47 122.1(4)
C51 C52 H52 118.9
C47 C52 H52 118.9
C49 C53 C61 110.6(3)
C49 C53 C57 111.5(4)
C61 C53 C57 109.2(4)
C49 C53 C58 111.7(4)
C61 C53 C58 107.3(4)
C57 C53 C58 106.4(4)
C59 C54 C62 109.9(4)
C59 C54 C57 109.9(4)
C62 C54 C57 109.0(4)
C59 C54 H54 109.3
C62 C54 H54 109.3
C57 C54 H54 109.3
C59 C55 C60 109.5(4)
C59 C55 C61 109.3(4)
C60 C55 C61 110.0(4)
C59 C55 H55 109.3
C60 C55 H55 109.3
C61 C55 H55 109.3
C60 C56 C58 108.9(4)
C60 C56 C62 109.8(4)
C58 C56 C62 109.5(4)
C60 C56 H56 109.6
C58 C56 H56 109.6
C62 C56 H56 109.6
C54 C57 C53 110.8(4)
C54 C57 H57A 109.5
C53 C57 H57A 109.5
C54 C57 H57B 109.5
C53 C57 H57B 109.5
H57A C57 H57B 108.1
C56 C58 C53 112.3(4)
C56 C58 H58A 109.1
C53 C58 H58A 109.1
C56 C58 H58B 109.1
C53 C58 H58B 109.1
H58A C58 H58B 107.9
C55 C59 C54 109.8(4)
C55 C59 H59A 109.7
C54 C59 H59A 109.7
C55 C59 H59B 109.7
C54 C59 H59B 109.7
H59A C59 H59B 108.2
C56 C60 C55 109.4(4)
C56 C60 H60A 109.8
C55 C60 H60A 109.8
C56 C60 H60B 109.8
C55 C60 H60B 109.8
H60A C60 H60B 108.2
C55 C61 C53 110.3(4)
C55 C61 H61A 109.6
C53 C61 H61A 109.6
C55 C61 H61B 109.6
C53 C61 H61B 109.6
H61A C61 H61B 108.1
C54 C62 C56 108.9(4)
C54 C62 H62A 109.9
C56 C62 H62A 109.9
C54 C62 H62B 109.9
C56 C62 H62B 109.9
H62A C62 H62B 108.3
C51 C63 H63A 109.5
C51 C63 H63B 109.5
H63A C63 H63B 109.5
C51 C63 H63C 109.5
H63A C63 H63C 109.5
H63B C63 H63C 109.5
F2 U2 O5 87.27(11)
F2 U2 O4 88.54(11)
O5 U2 O4 119.81(13)
F2 U2 O6 87.76(11)
O5 U2 O6 118.92(13)
O4 U2 O6 120.86(13)
F2 U2 C69 150.43(12)
O5 U2 C69 122.30(13)
O4 U2 C69 76.70(13)
O6 U2 C69 78.47(13)
F2 U2 C65 151.16(12)
O5 U2 C65 78.51(13)
O4 U2 C65 77.34(13)
O6 U2 C65 121.07(13)
C69 U2 C65 49.78(14)
F2 U2 C67 151.40(11)
O5 U2 C67 79.14(13)
O4 U2 C67 120.05(12)
O6 U2 C67 77.29(13)
C69 U2 C67 49.69(13)
C65 U2 C67 49.50(13)
F2 U2 C66 151.55(12)
O5 U2 C66 64.28(13)
O4 U2 C66 105.60(12)
O6 U2 C66 104.89(13)
C69 U2 C66 58.02(14)
C65 U2 C66 28.27(13)
C67 U2 C66 27.62(13)
F2 U2 C68 151.32(12)
O5 U2 C68 106.97(13)
O4 U2 C68 104.61(12)
O6 U2 C68 63.58(12)
C69 U2 C68 27.90(13)
C65 U2 C68 57.52(13)
C67 U2 C68 27.83(13)
C66 U2 C68 48.99(13)
F2 U2 C64 151.30(11)
O5 U2 C64 106.22(13)
O4 U2 C64 62.76(12)
O6 U2 C64 106.42(13)
C69 U2 C64 27.97(14)
C65 U2 C64 27.72(14)
C67 U2 C64 57.30(12)
C66 U2 C64 49.19(13)
C68 U2 C64 48.83(13)
C75 O4 U2 164.7(3)
C93 O5 U2 161.0(3)
C111 O6 U2 164.0(3)
C65 C64 C69 120.3(4)
C65 C64 C73 119.5(5)
C69 C64 C73 120.0(5)
C65 C64 U2 74.7(3)
C69 C64 U2 73.9(3)
C73 C64 U2 127.1(3)
C64 C65 C66 119.7(4)
C64 C65 C70 120.3(5)
C66 C65 C70 120.0(5)
C64 C65 U2 77.5(3)
C66 C65 U2 77.0(2)
C70 C65 U2 115.4(3)
C67 C66 C65 119.7(4)
C67 C66 C91 120.0(4)
C65 C66 C91 120.0(4)
C67 C66 U2 76.2(2)
C65 C66 U2 74.8(2)
C91 C66 U2 125.3(3)
C66 C67 C68 119.8(4)
C66 C67 C71 120.3(4)
C68 C67 C71 119.8(4)
C66 C67 U2 76.2(3)
C68 C67 U2 76.2(2)
C71 C67 U2 118.4(3)
C69 C68 C67 120.6(4)
C69 C68 C109 119.7(4)
C67 C68 C109 119.5(4)
C69 C68 U2 74.2(3)
C67 C68 U2 76.0(3)
C109 C68 U2 125.8(3)
C68 C69 C64 119.3(4)
C68 C69 C72 121.1(5)
C64 C69 C72 119.6(5)
C68 C69 U2 77.9(3)
C64 C69 U2 78.1(3)
C72 C69 U2 113.6(3)
C65 C70 H70A 109.5
C65 C70 H70B 109.5
H70A C70 H70B 109.5
C65 C70 H70C 109.5
H70A C70 H70C 109.5
H70B C70 H70C 109.5
C67 C71 H71A 109.5
C67 C71 H71B 109.5
H71A C71 H71B 109.5
C67 C71 H71C 109.5
H71A C71 H71C 109.5
H71B C71 H71C 109.5
C69 C72 H72A 109.5
C69 C72 H72B 109.5
H72A C72 H72B 109.5
C69 C72 H72C 109.5
H72A C72 H72C 109.5
H72B C72 H72C 109.5
C64 C73 C74 120.6(4)
C64 C73 H73A 107.2
C74 C73 H73A 107.2
C64 C73 H73B 107.2
C74 C73 H73B 107.2
H73A C73 H73B 106.8
C79 C74 C75 120.5(4)
C79 C74 C73 114.8(4)
C75 C74 C73 124.7(4)
O4 C75 C74 119.8(4)
O4 C75 C76 121.1(4)
C74 C75 C76 119.1(4)
C77 C76 C75 117.8(4)
C77 C76 C80 119.9(4)
C75 C76 C80 122.3(4)
C76 C77 C78 123.8(4)
C76 C77 H77 118.1
C78 C77 H77 118.1
C79 C78 C77 117.4(4)
C79 C78 C90 122.7(4)
C77 C78 C90 120.0(4)
C78 C79 C74 121.5(4)
C78 C79 H79 119.2
C74 C79 H79 119.2
C85 C80 C76 111.0(4)
C85 C80 C88 107.3(4)
C76 C80 C88 111.0(3)
C85 C80 C84 107.6(4)
C76 C80 C84 110.3(4)
C88 C80 C84 109.5(4)
C86 C81 C89 109.2(4)
C86 C81 C84 109.9(4)
C89 C81 C84 109.5(4)
C86 C81 H81 109.4
C89 C81 H81 109.4
C84 C81 H81 109.4
C87 C82 C88 108.8(4)
C87 C82 C86 109.8(4)
C88 C82 C86 110.0(4)
C87 C82 H82 109.4
C88 C82 H82 109.4
C86 C82 H82 109.4
C89 C83 C87 111.1(4)
C89 C83 C85 109.1(4)
C87 C83 C85 109.4(4)
C89 C83 H83 109.1
C87 C83 H83 109.1
C85 C83 H83 109.1
C81 C84 C80 110.1(4)
C81 C84 H84A 109.6
C80 C84 H84A 109.6
C81 C84 H84B 109.6
C80 C84 H84B 109.6
H84A C84 H84B 108.2
C83 C85 C80 111.0(4)
C83 C85 H85A 109.4
C80 C85 H85A 109.4
C83 C85 H85B 109.4
C80 C85 H85B 109.4
H85A C85 H85B 108.0
C81 C86 C82 109.9(4)
C81 C86 H86A 109.7
C82 C86 H86A 109.7
C81 C86 H86B 109.7
C82 C86 H86B 109.7
H86A C86 H86B 108.2
C82 C87 C83 108.5(4)
C82 C87 H87A 110.0
C83 C87 H87A 110.0
C82 C87 H87B 110.0
C83 C87 H87B 110.0
H87A C87 H87B 108.4
C82 C88 C80 110.5(4)
C82 C88 H88A 109.5
C80 C88 H88A 109.5
C82 C88 H88B 109.5
C80 C88 H88B 109.5
H88A C88 H88B 108.1
C83 C89 C81 109.0(4)
C83 C89 H89A 109.9
C81 C89 H89A 109.9
C83 C89 H89B 109.9
C81 C89 H89B 109.9
H89A C89 H89B 108.3
C78 C90 H90A 109.5
C78 C90 H90B 109.5
H90A C90 H90B 109.5
C78 C90 H90C 109.5
H90A C90 H90C 109.5
H90B C90 H90C 109.5
C66 C91 C92 121.1(4)
C66 C91 H91A 107.1
C92 C91 H91A 107.1
C66 C91 H91B 107.1
C92 C91 H91B 107.1
H91A C91 H91B 106.8
C93 C92 C97 119.7(4)
C93 C92 C91 125.3(4)
C97 C92 C91 115.0(4)
O5 C93 C92 119.4(4)
O5 C93 C94 120.4(4)
C92 C93 C94 120.2(4)
C95 C94 C93 116.6(4)
C95 C94 C98 119.7(4)
C93 C94 C98 123.8(4)
C94 C95 C96 124.4(5)
C94 C95 H95 117.8
C96 C95 H95 117.8
C97 C96 C95 116.9(4)
C97 C96 C108 122.2(5)
C95 C96 C108 120.8(5)
C96 C97 C92 122.2(5)
C96 C97 H97 118.9
C92 C97 H97 118.9
C94 C98 C102 111.6(4)
C94 C98 C106 111.4(4)
C102 C98 C106 107.2(4)
C94 C98 C103 110.5(4)
C102 C98 C103 109.1(4)
C106 C98 C103 106.8(4)
C102 C99 C107 109.8(4)
C102 C99 C104 109.6(4)
C107 C99 C104 109.6(4)
C102 C99 H99 109.3
C107 C99 H99 109.3
C104 C99 H99 109.3
C104 C100 C105 110.7(4)
C104 C100 C106 109.0(4)
C105 C100 C106 109.3(4)
C104 C100 H100 109.3
C105 C100 H100 109.3
C106 C100 H100 109.3
C107 C101 C105 109.9(4)
C107 C101 C103 109.2(4)
C105 C101 C103 110.0(4)
C107 C101 H101 109.2
C105 C101 H101 109.2
C103 C101 H101 109.2
C99 C102 C98 110.3(4)
C99 C102 H10L 109.6
C98 C102 H10L 109.6
C99 C102 H10M 109.6
C98 C102 H10M 109.6
H10L C102 H10M 108.1
C101 C103 C98 110.8(4)
C101 C103 H10H 109.5
C98 C103 H10H 109.5
C101 C103 H10I 109.5
C98 C103 H10I 109.5
H10H C103 H10I 108.1
C100 C104 C99 108.5(4)
C100 C104 H10R 110.0
C99 C104 H10R 110.0
C100 C104 H10S 110.0
C99 C104 H10S 110.0
H10R C104 H10S 108.4
C100 C105 C101 109.0(4)
C100 C105 H10P 109.9
C101 C105 H10P 109.9
C100 C105 H10Q 109.9
C101 C105 H10Q 109.9
H10P C105 H10Q 108.3
C100 C106 C98 111.9(4)
C100 C106 H10F 109.2
C98 C106 H10F 109.2
C100 C106 H10G 109.2
C98 C106 H10G 109.2
H10F C106 H10G 107.9
C101 C107 C99 109.6(4)
C101 C107 H10J 109.8
C99 C107 H10J 109.8
C101 C107 H10K 109.8
C99 C107 H10K 109.8
H10J C107 H10K 108.2
C96 C108 H10C 109.5
C96 C108 H10D 109.5
H10C C108 H10D 109.5
C96 C108 H10E 109.5
H10C C108 H10E 109.5
H10D C108 H10E 109.5
C68 C109 C110 120.8(4)
C68 C109 H10A 107.1
C110 C109 H10A 107.1
C68 C109 H10B 107.1
C110 C109 H10B 107.1
H10A C109 H10B 106.8
C115 C110 C111 120.2(5)
C115 C110 C109 114.8(4)
C111 C110 C109 124.9(4)
O6 C111 C110 119.2(4)
O6 C111 C112 121.5(4)
C110 C111 C112 119.3(4)
C113 C112 C111 118.0(4)
C113 C112 C116 119.1(4)
C111 C112 C116 122.9(4)
C112 C113 C114 123.2(5)
C112 C113 H113 118.4
C114 C113 H113 118.4
C115 C114 C113 117.7(4)
C115 C114 C126 121.6(5)
C113 C114 C126 120.7(5)
C114 C115 C110 121.6(5)
C114 C115 H115 119.2
C110 C115 H115 119.2
C112 C116 C124 110.0(4)
C112 C116 C121 112.8(4)
C124 C116 C121 109.4(4)
C112 C116 C120 111.6(4)
C124 C116 C120 106.6(4)
C121 C116 C120 106.3(4)
C122 C117 C125 110.3(4)
C122 C117 C120 108.7(4)
C125 C117 C120 109.6(4)
C122 C117 H117 109.4
C125 C117 H117 109.4
C120 C117 H117 109.4
C123 C118 C122 109.6(4)
C123 C118 C124 109.0(4)
C122 C118 C124 110.0(4)
C123 C118 H118 109.4
C122 C118 H118 109.4
C124 C118 H118 109.4
C125 C119 C121 109.5(4)
C125 C119 C123 109.4(4)
C121 C119 C123 110.0(4)
C125 C119 H119 109.3
C121 C119 H119 109.3
C123 C119 H119 109.3
C117 C120 C116 112.4(4)
C117 C120 H12A 109.1
C116 C120 H12A 109.1
C117 C120 H12B 109.1
C116 C120 H12B 109.1
H12A C120 H12B 107.8
C119 C121 C116 110.6(4)
C119 C121 H12I 109.5
C116 C121 H12I 109.5
C119 C121 H12J 109.5
C116 C121 H12J 109.5
H12I C121 H12J 108.1
C117 C122 C118 109.1(4)
C117 C122 H12E 109.9
C118 C122 H12E 109.9
C117 C122 H12F 109.9
C118 C122 H12F 109.9
H12E C122 H12F 108.3
C118 C123 C119 109.9(4)
C118 C123 H12K 109.7
C119 C123 H12K 109.7
C118 C123 H12L 109.7
C119 C123 H12L 109.7
H12K C123 H12L 108.2
C118 C124 C116 111.1(4)
C118 C124 H12G 109.4
C116 C124 H12G 109.4
C118 C124 H12H 109.4
C116 C124 H12H 109.4
H12G C124 H12H 108.0
C117 C125 C119 108.5(4)
C117 C125 H12C 110.0
C119 C125 H12C 110.0
C117 C125 H12D 110.0
C119 C125 H12D 110.0
H12C C125 H12D 108.4
C114 C126 H12M 109.5
C114 C126 H12N 109.5
H12M C126 H12N 109.5
C114 C126 H12O 109.5
H12M C126 H12O 109.5
H12N C126 H12O 109.5

loop_
_geom_bond_atom_site_label_1
_geom_bond_atom_site_label_2
_geom_bond_distance
U1 F1 2.076(2)
U1 O1 2.138(3)
U1 O3 2.148(3)
U1 O2 2.152(3)
U1 C4 2.865(4)
U1 C2 2.901(4)
U1 C3 2.915(4)
U1 C5 2.939(4)
U1 C6 2.948(4)
U1 C1 2.950(4)
O1 C12 1.370(5)
O2 C30 1.362(5)
O3 C48 1.363(5)
C1 C6 1.401(7)
C1 C2 1.414(6)
C1 C10 1.511(6)
C2 C3 1.405(7)
C2 C7 1.519(7)
C3 C4 1.405(7)
C3 C28 1.512(6)
C4 C5 1.404(7)
C4 C8 1.512(7)
C5 C6 1.411(7)
C5 C46 1.512(6)
C6 C9 1.514(6)
C7 H7A 0.9800
C7 H7B 0.9800
C7 H7C 0.9800
C8 H8A 0.9800
C8 H8B 0.9800
C8 H8C 0.9800
C9 H9A 0.9800
C9 H9B 0.9800
C9 H9C 0.9800
C10 C11 1.529(7)
C10 H10N 0.9900
C10 H10O 0.9900
C11 C16 1.405(6)
C11 C12 1.408(6)
C12 C13 1.414(7)
C13 C14 1.395(6)
C13 C17 1.536(7)
C14 C15 1.401(7)
C14 H14 0.9500
C15 C16 1.378(7)
C15 C27 1.516(6)
C16 H16 0.9500
C17 C22 1.540(6)
C17 C21 1.546(6)
C17 C25 1.553(6)
C18 C23 1.536(7)
C18 C26 1.538(7)
C18 C21 1.545(6)
C18 H18 1.0000
C19 C24 1.530(7)
C19 C23 1.536(7)
C19 C25 1.544(7)
C19 H19 1.0000
C20 C26 1.529(7)
C20 C24 1.531(7)
C20 C22 1.538(7)
C20 H20 1.0000
C21 H21A 0.9900
C21 H21B 0.9900
C22 H22A 0.9900
C22 H22B 0.9900
C23 H23A 0.9900
C23 H23B 0.9900
C24 H24A 0.9900
C24 H24B 0.9900
C25 H25A 0.9900
C25 H25B 0.9900
C26 H26A 0.9900
C26 H26B 0.9900
C27 H27A 0.9800
C27 H27B 0.9800
C27 H27C 0.9800
C28 C29 1.524(7)
C28 H28A 0.9900
C28 H28B 0.9900
C29 C34 1.399(6)
C29 C30 1.406(7)
C30 C31 1.421(6)
C31 C32 1.399(6)
C31 C35 1.545(6)
C32 C33 1.389(6)
C32 H32 0.9500
C33 C34 1.385(6)
C33 C45 1.513(6)
C34 H34 0.9500
C35 C40 1.544(6)
C35 C43 1.547(6)
C35 C39 1.553(6)
C36 C41 1.526(7)
C36 C44 1.533(7)
C36 C39 1.538(6)
C36 H36 1.0000
C37 C41 1.529(7)
C37 C42 1.533(7)
C37 C43 1.549(7)
C37 H37 1.0000
C38 C42 1.528(7)
C38 C44 1.532(7)
C38 C40 1.553(6)
C38 H38 1.0000
C39 H39A 0.9900
C39 H39B 0.9900
C40 H40A 0.9900
C40 H40B 0.9900
C41 H41A 0.9900
C41 H41B 0.9900
C42 H42A 0.9900
C42 H42B 0.9900
C43 H43A 0.9900
C43 H43B 0.9900
C44 H44A 0.9900
C44 H44B 0.9900
C45 H45A 0.9800
C45 H45B 0.9800
C45 H45C 0.9800
C46 C47 1.518(7)
C46 H46A 0.9900
C46 H46B 0.9900
C47 C52 1.396(6)
C47 C48 1.413(6)
C48 C49 1.415(6)
C49 C50 1.396(6)
C49 C53 1.543(6)
C50 C51 1.392(7)
C50 H50 0.9500
C51 C52 1.381(7)
C51 C63 1.509(6)
C52 H52 0.9500
C53 C61 1.547(6)
C53 C57 1.551(6)
C53 C58 1.552(6)
C54 C59 1.528(7)
C54 C62 1.530(7)
C54 C57 1.542(6)
C54 H54 1.0000
C55 C59 1.525(7)
C55 C60 1.539(6)
C55 C61 1.545(6)
C55 H55 1.0000
C56 C60 1.523(7)
C56 C58 1.527(7)
C56 C62 1.540(7)
C56 H56 1.0000
C57 H57A 0.9900
C57 H57B 0.9900
C58 H58A 0.9900
C58 H58B 0.9900
C59 H59A 0.9900
C59 H59B 0.9900
C60 H60A 0.9900
C60 H60B 0.9900
C61 H61A 0.9900
C61 H61B 0.9900
C62 H62A 0.9900
C62 H62B 0.9900
C63 H63A 0.9800
C63 H63B 0.9800
C63 H63C 0.9800
U2 F2 2.071(3)
U2 O5 2.145(3)
U2 O4 2.148(3)
U2 O6 2.152(3)
U2 C69 2.881(5)
U2 C65 2.899(4)
U2 C67 2.926(4)
U2 C66 2.926(4)
U2 C68 2.928(4)
U2 C64 2.934(4)
O4 C75 1.364(5)
O5 C93 1.375(5)
O6 C111 1.351(5)
C64 C65 1.398(7)
C64 C69 1.406(7)
C64 C73 1.517(6)
C65 C66 1.423(7)
C65 C70 1.519(7)
C66 C67 1.397(7)
C66 C91 1.510(7)
C67 C68 1.408(7)
C67 C71 1.507(6)
C68 C69 1.401(7)
C68 C109 1.516(6)
C69 C72 1.519(7)
C70 H70A 0.9800
C70 H70B 0.9800
C70 H70C 0.9800
C71 H71A 0.9800
C71 H71B 0.9800
C71 H71C 0.9800
C72 H72A 0.9800
C72 H72B 0.9800
C72 H72C 0.9800
C73 C74 1.519(6)
C73 H73A 0.9900
C73 H73B 0.9900
C74 C79 1.400(6)
C74 C75 1.406(6)
C75 C76 1.424(6)
C76 C77 1.387(6)
C76 C80 1.547(6)
C77 C78 1.403(6)
C77 H77 0.9500
C78 C79 1.375(6)
C78 C90 1.515(6)
C79 H79 0.9500
C80 C85 1.537(6)
C80 C88 1.549(6)
C80 C84 1.553(6)
C81 C86 1.523(7)
C81 C89 1.533(7)
C81 C84 1.542(6)
C81 H81 1.0000
C82 C87 1.527(7)
C82 C88 1.534(6)
C82 C86 1.541(7)
C82 H82 1.0000
C83 C89 1.527(8)
C83 C87 1.530(8)
C83 C85 1.534(6)
C83 H83 1.0000
C84 H84A 0.9900
C84 H84B 0.9900
C85 H85A 0.9900
C85 H85B 0.9900
C86 H86A 0.9900
C86 H86B 0.9900
C87 H87A 0.9900
C87 H87B 0.9900
C88 H88A 0.9900
C88 H88B 0.9900
C89 H89A 0.9900
C89 H89B 0.9900
C90 H90A 0.9800
C90 H90B 0.9800
C90 H90C 0.9800
C91 C92 1.521(7)
C91 H91A 0.9900
C91 H91B 0.9900
C92 C93 1.395(7)
C92 C97 1.400(6)
C93 C94 1.432(7)
C94 C95 1.389(6)
C94 C98 1.540(6)
C95 C96 1.401(7)
C95 H95 0.9500
C96 C97 1.374(7)
C96 C108 1.507(7)
C97 H97 0.9500
C98 C102 1.550(6)
C98 C106 1.554(6)
C98 C103 1.556(6)
C99 C102 1.538(7)
C99 C107 1.546(8)
C99 C104 1.548(7)
C99 H99 1.0000
C100 C104 1.529(7)
C100 C105 1.532(7)
C100 C106 1.534(7)
C100 H100 1.0000
C101 C107 1.524(7)
C101 C105 1.533(7)
C101 C103 1.538(7)
C101 H101 1.0000
C102 H10L 0.9900
C102 H10M 0.9900
C103 H10H 0.9900
C103 H10I 0.9900
C104 H10R 0.9900
C104 H10S 0.9900
C105 H10P 0.9900
C105 H10Q 0.9900
C106 H10F 0.9900
C106 H10G 0.9900
C107 H10J 0.9900
C107 H10K 0.9900
C108 H10C 0.9800
C108 H10D 0.9800
C108 H10E 0.9800
C109 C110 1.520(7)
C109 H10A 0.9900
C109 H10B 0.9900
C110 C115 1.403(6)
C110 C111 1.406(6)
C111 C112 1.424(6)
C112 C113 1.394(6)
C112 C116 1.534(6)
C113 C114 1.405(7)
C113 H113 0.9500
C114 C115 1.377(7)
C114 C126 1.519(6)
C115 H115 0.9500
C116 C124 1.547(6)
C116 C121 1.547(6)
C116 C120 1.552(6)
C117 C122 1.528(7)
C117 C125 1.531(7)
C117 C120 1.534(7)
C117 H117 1.0000
C118 C123 1.514(8)
C118 C122 1.532(7)
C118 C124 1.544(7)
C118 H118 1.0000
C119 C125 1.531(7)
C119 C121 1.543(7)
C119 C123 1.544(8)
C119 H119 1.0000
C120 H12A 0.9900
C120 H12B 0.9900
C121 H12I 0.9900
C121 H12J 0.9900
C122 H12E 0.9900
C122 H12F 0.9900
C123 H12K 0.9900
C123 H12L 0.9900
C124 H12G 0.9900
C124 H12H 0.9900
C125 H12C 0.9900
C125 H12D 0.9900
C126 H12M 0.9800
C126 H12N 0.9800
C126 H12O 0.9800

loop_
_geom_torsion_atom_site_label_1
_geom_torsion_atom_site_label_2
_geom_torsion_atom_site_label_3
_geom_torsion_atom_site_label_4
_geom_torsion
C6 C1 C2 C3 -3.4(6)
C10 C1 C2 C3 171.7(4)
U1 C1 C2 C3 -66.7(4)
C6 C1 C2 C7 174.3(4)
C10 C1 C2 C7 -10.5(6)
U1 C1 C2 C7 111.1(4)
C6 C1 C2 U1 63.3(4)
C10 C1 C2 U1 -121.6(4)
C1 C2 C3 C4 6.2(6)
C7 C2 C3 C4 -171.6(4)
U1 C2 C3 C4 -61.3(4)
C1 C2 C3 C28 -168.9(4)
C7 C2 C3 C28 13.3(6)
U1 C2 C3 C28 123.7(4)
C1 C2 C3 U1 67.5(4)
C7 C2 C3 U1 -110.4(4)
C2 C3 C4 C5 -7.7(6)
C28 C3 C4 C5 167.4(4)
U1 C3 C4 C5 -69.7(4)
C2 C3 C4 C8 170.1(4)
C28 C3 C4 C8 -14.8(6)
U1 C3 C4 C8 108.1(4)
C2 C3 C4 U1 62.0(4)
C28 C3 C4 U1 -122.9(4)
C3 C4 C5 C6 6.4(6)
C8 C4 C5 C6 -171.4(4)
U1 C4 C5 C6 -62.7(4)
C3 C4 C5 C46 -168.5(4)
C8 C4 C5 C46 13.7(6)
U1 C4 C5 C46 122.4(4)
C3 C4 C5 U1 69.1(4)
C8 C4 C5 U1 -108.7(4)
C2 C1 C6 C5 2.2(6)
C10 C1 C6 C5 -173.0(4)
U1 C1 C6 C5 64.4(4)
C2 C1 C6 C9 -176.7(4)
C10 C1 C6 C9 8.1(6)
U1 C1 C6 C9 -114.5(4)
C2 C1 C6 U1 -62.2(4)
C10 C1 C6 U1 122.6(4)
C4 C5 C6 C1 -3.7(6)
C46 C5 C6 C1 171.2(4)
U1 C5 C6 C1 -64.7(4)
C4 C5 C6 C9 175.2(4)
C46 C5 C6 C9 -9.9(6)
U1 C5 C6 C9 114.2(4)
C4 C5 C6 U1 61.0(4)
C46 C5 C6 U1 -124.1(4)
C6 C1 C10 C11 -84.3(6)
C2 C1 C10 C11 100.6(5)
U1 C1 C10 C11 9.3(6)
C1 C10 C11 C16 167.0(4)
C1 C10 C11 C12 -13.9(7)
U1 O1 C12 C11 32.8(12)
U1 O1 C12 C13 -147.9(7)
C16 C11 C12 O1 -177.3(4)
C10 C11 C12 O1 3.7(7)
C16 C11 C12 C13 3.4(7)
C10 C11 C12 C13 -175.6(4)
O1 C12 C13 C14 177.7(4)
C11 C12 C13 C14 -3.0(7)
O1 C12 C13 C17 -3.8(7)
C11 C12 C13 C17 175.5(4)
C12 C13 C14 C15 1.2(7)
C17 C13 C14 C15 -177.3(4)
C13 C14 C15 C16 0.3(7)
C13 C14 C15 C27 -178.0(4)
C14 C15 C16 C11 0.1(7)
C27 C15 C16 C11 178.3(4)
C12 C11 C16 C15 -1.9(7)
C10 C11 C16 C15 177.2(4)
C14 C13 C17 C22 1.9(6)
C12 C13 C17 C22 -176.6(4)
C14 C13 C17 C21 -118.1(5)
C12 C13 C17 C21 63.5(6)
C14 C13 C17 C25 119.9(5)
C12 C13 C17 C25 -58.6(6)
C23 C18 C21 C17 59.3(5)
C26 C18 C21 C17 -61.3(5)
C13 C17 C21 C18 -179.4(4)
C22 C17 C21 C18 58.4(5)
C25 C17 C21 C18 -56.7(5)
C26 C20 C22 C17 59.6(5)
C24 C20 C22 C17 -60.6(5)
C13 C17 C22 C20 179.1(4)
C21 C17 C22 C20 -58.2(5)
C25 C17 C22 C20 58.7(5)
C26 C18 C23 C19 59.7(5)
C21 C18 C23 C19 -61.1(5)
C24 C19 C23 C18 -59.5(5)
C25 C19 C23 C18 60.8(5)
C23 C19 C24 C20 59.9(5)
C25 C19 C24 C20 -60.0(5)
C26 C20 C24 C19 -60.9(5)
C22 C20 C24 C19 59.2(5)
C24 C19 C25 C17 60.8(5)
C23 C19 C25 C17 -59.5(5)
C13 C17 C25 C19 -179.0(4)
C22 C17 C25 C19 -58.2(5)
C21 C17 C25 C19 57.3(5)
C24 C20 C26 C18 61.0(5)
C22 C20 C26 C18 -58.9(5)
C23 C18 C26 C20 -60.3(5)
C21 C18 C26 C20 60.5(5)
C2 C3 C28 C29 -87.4(6)
C4 C3 C28 C29 97.5(6)
U1 C3 C28 C29 5.9(7)
C3 C28 C29 C34 172.6(4)
C3 C28 C29 C30 -8.2(8)
U1 O2 C30 C29 19.4(13)
U1 O2 C30 C31 -160.5(8)
C34 C29 C30 O2 -178.7(4)
C28 C29 C30 O2 2.1(7)
C34 C29 C30 C31 1.2(7)
C28 C29 C30 C31 -178.0(4)
O2 C30 C31 C32 178.4(4)
C29 C30 C31 C32 -1.5(6)
O2 C30 C31 C35 -2.5(7)
C29 C30 C31 C35 177.5(4)
C30 C31 C32 C33 1.1(7)
C35 C31 C32 C33 -178.0(4)
C31 C32 C33 C34 -0.3(7)
C31 C32 C33 C45 179.5(4)
C32 C33 C34 C29 -0.1(7)
C45 C33 C34 C29 -179.9(4)
C30 C29 C34 C33 -0.4(7)
C28 C29 C34 C33 178.9(4)
C32 C31 C35 C40 118.1(4)
C30 C31 C35 C40 -60.9(5)
C32 C31 C35 C43 -119.6(4)
C30 C31 C35 C43 61.4(5)
C32 C31 C35 C39 -1.1(6)
C30 C31 C35 C39 179.8(4)
C41 C36 C39 C35 60.8(5)
C44 C36 C39 C35 -60.0(5)
C40 C35 C39 C36 58.5(5)
C31 C35 C39 C36 179.4(4)
C43 C35 C39 C36 -59.0(5)
C31 C35 C40 C38 -179.2(4)
C43 C35 C40 C38 57.3(5)
C39 C35 C40 C38 -58.0(5)
C42 C38 C40 C35 -59.2(5)
C44 C38 C40 C35 60.4(5)
C44 C36 C41 C37 60.3(5)
C39 C36 C41 C37 -59.9(5)
C42 C37 C41 C36 -59.6(5)
C43 C37 C41 C36 60.8(5)
C44 C38 C42 C37 -59.3(5)
C40 C38 C42 C37 60.7(5)
C41 C37 C42 C38 59.8(5)
C43 C37 C42 C38 -60.6(5)
C40 C35 C43 C37 -57.1(5)
C31 C35 C43 C37 -179.8(4)
C39 C35 C43 C37 59.0(5)
C41 C37 C43 C35 -62.0(5)
C42 C37 C43 C35 58.6(5)
C42 C38 C44 C36 59.3(5)
C40 C38 C44 C36 -60.3(5)
C41 C36 C44 C38 -60.7(5)
C39 C36 C44 C38 59.8(5)
C4 C5 C46 C47 -101.4(6)
C6 C5 C46 C47 83.7(6)
U1 C5 C46 C47 -11.3(7)
C5 C46 C47 C52 -168.0(4)
C5 C46 C47 C48 13.1(8)
U1 O3 C48 C47 -11.7(13)
U1 O3 C48 C49 167.8(9)
C52 C47 C48 O3 175.3(4)
C46 C47 C48 O3 -5.9(7)
C52 C47 C48 C49 -4.3(7)
C46 C47 C48 C49 174.6(4)
O3 C48 C49 C50 -175.9(4)
C47 C48 C49 C50 3.7(6)
O3 C48 C49 C53 3.6(6)
C47 C48 C49 C53 -176.8(4)
C48 C49 C50 C51 -0.4(7)
C53 C49 C50 C51 -179.9(4)
C49 C50 C51 C52 -2.3(7)
C49 C50 C51 C63 177.0(4)
C50 C51 C52 C47 1.6(7)
C63 C51 C52 C47 -177.7(4)
C48 C47 C52 C51 1.6(7)
C46 C47 C52 C51 -177.3(4)
C50 C49 C53 C61 110.8(5)
C48 C49 C53 C61 -68.7(5)
C50 C49 C53 C57 -127.5(4)
C48 C49 C53 C57 52.9(5)
C50 C49 C53 C58 -8.7(6)
C48 C49 C53 C58 171.8(4)
C59 C54 C57 C53 58.0(5)
C62 C54 C57 C53 -62.5(5)
C49 C53 C57 C54 -178.9(4)
C61 C53 C57 C54 -56.5(5)
C58 C53 C57 C54 59.1(5)
C60 C56 C58 C53 -60.5(5)
C62 C56 C58 C53 59.5(5)
C49 C53 C58 C56 -180.0(4)
C61 C53 C58 C56 58.7(5)
C57 C53 C58 C56 -58.1(5)
C60 C55 C59 C54 -59.4(5)
C61 C55 C59 C54 61.2(5)
C62 C54 C59 C55 59.8(5)
C57 C54 C59 C55 -60.1(5)
C58 C56 C60 C55 59.7(5)
C62 C56 C60 C55 -60.1(5)
C59 C55 C60 C56 59.7(5)
C61 C55 C60 C56 -60.4(5)
C59 C55 C61 C53 -60.3(5)
C60 C55 C61 C53 60.0(5)
C49 C53 C61 C55 -179.5(4)
C57 C53 C61 C55 57.6(5)
C58 C53 C61 C55 -57.4(5)
C59 C54 C62 C56 -59.6(5)
C57 C54 C62 C56 61.0(5)
C60 C56 C62 C54 60.0(5)
C58 C56 C62 C54 -59.4(5)
C69 C64 C65 C66 -6.4(6)
C73 C64 C65 C66 168.7(4)
U2 C64 C65 C66 -66.9(4)
C69 C64 C65 C70 172.8(4)
C73 C64 C65 C70 -12.1(6)
U2 C64 C65 C70 112.3(4)
C69 C64 C65 U2 60.5(4)
C73 C64 C65 U2 -124.4(4)
C64 C65 C66 C67 3.4(6)
C70 C65 C66 C67 -175.8(4)
U2 C65 C66 C67 -63.9(4)
C64 C65 C66 C91 -170.5(4)
C70 C65 C66 C91 10.3(6)
U2 C65 C66 C91 122.3(4)
C64 C65 C66 U2 67.2(4)
C70 C65 C66 U2 -112.0(4)
C65 C66 C67 C68 -1.7(6)
C91 C66 C67 C68 172.1(4)
U2 C66 C67 C68 -64.9(4)
C65 C66 C67 C71 178.3(4)
C91 C66 C67 C71 -7.9(6)
U2 C66 C67 C71 115.1(4)
C65 C66 C67 U2 63.1(4)
C91 C66 C67 U2 -123.0(4)
C66 C67 C68 C69 3.2(6)
C71 C67 C68 C69 -176.8(4)
U2 C67 C68 C69 -61.7(4)
C66 C67 C68 C109 -171.7(4)
C71 C67 C68 C109 8.3(6)
U2 C67 C68 C109 123.4(4)
C66 C67 C68 U2 64.9(4)
C71 C67 C68 U2 -115.1(4)
C67 C68 C69 C64 -6.2(6)
C109 C68 C69 C64 168.7(4)
U2 C68 C69 C64 -68.8(4)
C67 C68 C69 C72 173.1(4)
C109 C68 C69 C72 -12.1(6)
U2 C68 C69 C72 110.5(4)
C67 C68 C69 U2 62.6(4)
C109 C68 C69 U2 -122.5(4)
C65 C64 C69 C68 7.8(6)
C73 C64 C69 C68 -167.3(4)
U2 C64 C69 C68 68.7(4)
C65 C64 C69 C72 -171.5(4)
C73 C64 C69 C72 13.4(6)
U2 C64 C69 C72 -110.6(4)
C65 C64 C69 U2 -60.9(4)
C73 C64 C69 U2 124.0(4)
C65 C64 C73 C74 92.1(6)
C69 C64 C73 C74 -92.7(6)
U2 C64 C73 C74 -0.6(8)
C64 C73 C74 C79 -177.8(5)
C64 C73 C74 C75 1.3(8)
U2 O4 C75 C74 -10.2(14)
U2 O4 C75 C76 169.7(9)
C79 C74 C75 O4 179.6(4)
C73 C74 C75 O4 0.7(7)
C79 C74 C75 C76 -0.2(7)
C73 C74 C75 C76 -179.2(5)
O4 C75 C76 C77 -179.4(4)
C74 C75 C76 C77 0.4(6)
O4 C75 C76 C80 1.4(7)
C74 C75 C76 C80 -178.8(4)
C75 C76 C77 C78 -0.2(7)
C80 C76 C77 C78 179.0(4)
C76 C77 C78 C79 -0.3(7)
C76 C77 C78 C90 -180.0(4)
C77 C78 C79 C74 0.5(7)
C90 C78 C79 C74 -179.8(4)
C75 C74 C79 C78 -0.3(7)
C73 C74 C79 C78 178.8(5)
C77 C76 C80 C85 1.1(6)
C75 C76 C80 C85 -179.7(4)
C77 C76 C80 C88 120.4(4)
C75 C76 C80 C88 -60.4(5)
C77 C76 C80 C84 -118.0(4)
C75 C76 C80 C84 61.1(5)
C86 C81 C84 C80 59.4(5)
C89 C81 C84 C80 -60.5(5)
C85 C80 C84 C81 58.7(5)
C76 C80 C84 C81 179.9(4)
C88 C80 C84 C81 -57.6(5)
C89 C83 C85 C80 61.2(5)
C87 C83 C85 C80 -60.5(6)
C76 C80 C85 C83 179.9(4)
C88 C80 C85 C83 58.4(5)
C84 C80 C85 C83 -59.4(5)
C89 C81 C86 C82 60.1(5)
C84 C81 C86 C82 -60.0(5)
C87 C82 C86 C81 -60.2(5)
C88 C82 C86 C81 59.5(5)
C88 C82 C87 C83 -61.7(5)
C86 C82 C87 C83 58.8(5)
C89 C83 C87 C82 -59.6(5)
C85 C83 C87 C82 60.9(5)
C87 C82 C88 C80 62.0(5)
C86 C82 C88 C80 -58.3(5)
C85 C80 C88 C82 -59.2(5)
C76 C80 C88 C82 179.3(4)
C84 C80 C88 C82 57.3(5)
C87 C83 C89 C81 60.0(5)
C85 C83 C89 C81 -60.6(5)
C86 C81 C89 C83 -59.5(5)
C84 C81 C89 C83 60.8(6)
C67 C66 C91 C92 83.5(6)
C65 C66 C91 C92 -102.7(5)
U2 C66 C91 C92 -10.6(6)
C66 C91 C92 C93 15.7(7)
C66 C91 C92 C97 -165.9(4)
U2 O5 C93 C92 -28.0(11)
U2 O5 C93 C94 150.9(7)
C97 C92 C93 O5 176.0(4)
C91 C92 C93 O5 -5.6(7)
C97 C92 C93 C94 -3.0(7)
C91 C92 C93 C94 175.4(4)
O5 C93 C94 C95 -176.3(4)
C92 C93 C94 C95 2.7(6)
O5 C93 C94 C98 4.0(7)
C92 C93 C94 C98 -177.0(4)
C93 C94 C95 C96 -0.6(7)
C98 C94 C95 C96 179.2(4)
C94 C95 C96 C97 -1.4(7)
C94 C95 C96 C108 179.0(5)
C95 C96 C97 C92 1.2(7)
C108 C96 C97 C92 -179.2(4)
C93 C92 C97 C96 0.9(7)
C91 C92 C97 C96 -177.5(4)
C95 C94 C98 C102 115.9(5)
C93 C94 C98 C102 -64.3(6)
C95 C94 C98 C106 -3.8(6)
C93 C94 C98 C106 176.0(4)
C95 C94 C98 C103 -122.4(5)
C93 C94 C98 C103 57.3(6)
C107 C99 C102 C98 -58.9(5)
C104 C99 C102 C98 61.5(5)
C94 C98 C102 C99 179.4(4)
C106 C98 C102 C99 -58.4(5)
C103 C98 C102 C99 56.9(5)
C107 C101 C103 C98 59.9(5)
C105 C101 C103 C98 -60.8(5)
C94 C98 C103 C101 179.3(4)
C102 C98 C103 C101 -57.7(5)
C106 C98 C103 C101 57.9(5)
C105 C100 C104 C99 -60.0(6)
C106 C100 C104 C99 60.3(6)
C102 C99 C104 C100 -61.5(6)
C107 C99 C104 C100 59.1(6)
C104 C100 C105 C101 60.4(5)
C106 C100 C105 C101 -59.7(5)
C107 C101 C105 C100 -59.8(5)
C103 C101 C105 C100 60.4(5)
C104 C100 C106 C98 -60.6(5)
C105 C100 C106 C98 60.5(5)
C94 C98 C106 C100 -179.2(4)
C102 C98 C106 C100 58.5(5)
C103 C98 C106 C100 -58.3(5)
C105 C101 C107 C99 59.9(5)
C103 C101 C107 C99 -60.8(5)
C102 C99 C107 C101 60.8(5)
C104 C99 C107 C101 -59.6(5)
C69 C68 C109 C110 102.1(5)
C67 C68 C109 C110 -83.0(6)
U2 C68 C109 C110 10.8(7)
C68 C109 C110 C115 168.4(4)
C68 C109 C110 C111 -14.6(8)
U2 O6 C111 C110 13.4(14)
U2 O6 C111 C112 -164.1(9)
C115 C110 C111 O6 -175.5(4)
C109 C110 C111 O6 7.6(7)
C115 C110 C111 C112 2.1(7)
C109 C110 C111 C112 -174.8(4)
O6 C111 C112 C113 176.2(4)
C110 C111 C112 C113 -1.4(7)
O6 C111 C112 C116 -2.5(7)
C110 C111 C112 C116 179.9(4)
C111 C112 C113 C114 -0.3(7)
C116 C112 C113 C114 178.5(4)
C112 C113 C114 C115 1.3(7)
C112 C113 C114 C126 -179.1(4)
C113 C114 C115 C110 -0.5(7)
C126 C114 C115 C110 179.8(4)
C111 C110 C115 C114 -1.1(7)
C109 C110 C115 C114 176.1(4)
C113 C112 C116 C124 -110.4(5)
C111 C112 C116 C124 68.3(5)
C113 C112 C116 C121 127.2(4)
C111 C112 C116 C121 -54.1(6)
C113 C112 C116 C120 7.7(6)
C111 C112 C116 C120 -173.6(4)
C122 C117 C120 C116 61.0(5)
C125 C117 C120 C116 -59.7(5)
C112 C116 C120 C117 -178.7(4)
C124 C116 C120 C117 -58.6(5)
C121 C116 C120 C117 58.0(5)
C125 C119 C121 C116 62.7(5)
C123 C119 C121 C116 -57.5(5)
C112 C116 C121 C119 178.5(4)
C124 C116 C121 C119 55.8(5)
C120 C116 C121 C119 -58.9(5)
C125 C117 C122 C118 60.4(5)
C120 C117 C122 C118 -59.9(5)
C123 C118 C122 C117 -59.6(5)
C124 C118 C122 C117 60.2(6)
C122 C118 C123 C119 59.8(5)
C124 C118 C123 C119 -60.7(5)
C125 C119 C123 C118 -60.2(5)
C121 C119 C123 C118 60.2(5)
C123 C118 C124 C116 60.0(5)
C122 C118 C124 C116 -60.2(5)
C112 C116 C124 C118 178.4(4)
C121 C116 C124 C118 -57.2(5)
C120 C116 C124 C118 57.3(5)
C122 C117 C125 C119 -60.5(5)
C120 C117 C125 C119 59.2(5)
C121 C119 C125 C117 -61.1(5)
C123 C119 C125 C117 59.6(5)
